data_7134762
loop_
_publ_author_name
'Yoo, Dagyum'
'Brannan, Alexander C.'
'Lim, Soohyun'
'Lee, Heui Beom'
'Lee, Yunho'

_publ_section_title
;
 Reversible CO binding at a nickel complex supported by an ambiphilic PBiP
 tridentate ligand.
;
_journal_issue 61
_journal_name_full 'Chemical communications (Cambridge, England)'
_journal_page_first 11453
_journal_page_last 11456
_journal_paper_doi 10.1039/d5cc02850g
_journal_volume 61
_journal_year 2025
_chemical_formula_moiety 'C58 H74 B Bi N2 Ni P2'
_chemical_formula_sum 'C58 H74 B Bi N2 Ni P2'
_chemical_formula_weight 1139.63
_chemical_properties_physical Air-sensitive,Moisture-sensitive
_space_group_crystal_system monoclinic
_space_group_IT_number 14
_space_group_name_Hall '-P 2ybc'
_space_group_name_H-M_alt 'P 1 21/c 1'
_atom_sites_solution_hydrogens geom
_audit_creation_method SHELXL-2013
_audit_update_record
;
2025-05-13 deposited with the CCDC.	2025-06-24 downloaded from the CCDC.
;
_cell_angle_alpha 90
_cell_angle_beta 91.5750(10)
_cell_angle_gamma 90
_cell_formula_units_Z 12
_cell_length_a 11.01920(10)
_cell_length_b 50.5458(6)
_cell_length_c 29.0360(2)
_cell_measurement_reflns_used 126636
_cell_measurement_temperature 93(2)
_cell_measurement_theta_max 67.679
_cell_measurement_theta_min 3.045
_cell_volume 16166.2(3)
_computing_cell_refinement 'CrysAlisPro 1.171.39.29d (Rigaku OD, 2017)'
_computing_data_collection 'CrysAlisPro 1.171.39.29d (Rigaku OD, 2017)'
_computing_data_reduction 'CrysAlisPro 1.171.39.29d (Rigaku OD, 2017)'
_computing_molecular_graphics 'Bruker SHELXTL'
_computing_publication_material 'Bruker SHELXTL'
_computing_structure_refinement 'SHELXL-2013 (Sheldrick, 2013)'
_computing_structure_solution 'SHELXL-2013 (Sheldrick, 2013)'
_diffrn_ambient_temperature 93(2)
_diffrn_measured_fraction_theta_full 0.976
_diffrn_measured_fraction_theta_max 1.000
_diffrn_measurement_device_type 'XtaLAB AFC12 (RINC): Kappa dual home/near'
_diffrn_radiation_type CuK\a
_diffrn_radiation_wavelength 1.54178
_diffrn_reflns_av_R_equivalents 0.0736
_diffrn_reflns_av_unetI/netI 0.0502
_diffrn_reflns_Laue_measured_fraction_full 0.976
_diffrn_reflns_Laue_measured_fraction_max 1.000
_diffrn_reflns_limit_h_max 9
_diffrn_reflns_limit_h_min -13
_diffrn_reflns_limit_k_max 56
_diffrn_reflns_limit_k_min -60
_diffrn_reflns_limit_l_max 34
_diffrn_reflns_limit_l_min -34
_diffrn_reflns_number 126636
_diffrn_reflns_point_group_measured_fraction_full 0.976
_diffrn_reflns_point_group_measured_fraction_max 1.000
_diffrn_reflns_theta_full 67.679
_diffrn_reflns_theta_max 66.596
_diffrn_reflns_theta_min 3.045
_diffrn_source 'fine-focus sealed X-ray tube'
_exptl_absorpt_coefficient_mu 7.606
_exptl_absorpt_correction_T_max 1.00000
_exptl_absorpt_correction_T_min 0.69203
_exptl_absorpt_correction_type multi-scan
_exptl_absorpt_process_details 'SCALE3 ABSPACK'
_exptl_crystal_colour yellow
_exptl_crystal_density_diffrn 1.405
_exptl_crystal_density_meas ?
_exptl_crystal_density_method 'not measured'
_exptl_crystal_description platy
_exptl_crystal_F_000 6984
_exptl_crystal_size_max 0.400
_exptl_crystal_size_mid 0.206
_exptl_crystal_size_min 0.086
_refine_diff_density_max 2.328
_refine_diff_density_min -1.363
_refine_diff_density_rms 0.146
_refine_ls_extinction_method none
_refine_ls_goodness_of_fit_ref 1.151
_refine_ls_hydrogen_treatment constr
_refine_ls_matrix_type full
_refine_ls_number_parameters 1809
_refine_ls_number_reflns 28535
_refine_ls_number_restraints 0
_refine_ls_restrained_S_all 1.151
_refine_ls_R_factor_all 0.0637
_refine_ls_R_factor_gt 0.0562
_refine_ls_shift/su_max 0.008
_refine_ls_shift/su_mean 0.000
_refine_ls_structure_factor_coef Fsqd
_refine_ls_weighting_details 'w=1/[\s^2^(Fo^2^)+(0.0721P)^2^+52.1821P] where P=(Fo^2^+2Fc^2^)/3'
_refine_ls_weighting_scheme calc
_refine_ls_wR_factor_gt 0.1452
_refine_ls_wR_factor_ref 0.1487
_reflns_Friedel_coverage 0.000
_reflns_number_gt 24799
_reflns_number_total 28535
_reflns_threshold_expression 'I > 2\s(I)'
_cod_data_source_file d5cc02850g2.cif
_cod_data_source_block compound8-1_a
_cod_depositor_comments
;
The following automatic conversions were performed:

data item '_exptl_crystal_density_meas' value 'not measured' was
changed to '?' -- the value is perceived as not measured.

Automatic conversion script
Id: cif_fix_values 8170 2020-07-09 18:12:32Z antanas 

 Adding full bibliography for 7134759--7134764.cif.
;
_cod_original_sg_symbol_H-M 'P 21/c'
_cod_database_code 7134762
_shelx_space_group_comment
;
The symmetry employed for this shelxl refinement is uniquely defined
by the following loop, which should always be used as a source of
symmetry information in preference to the above space-group names.
They are only intended as comments.
;
_shelx_estimated_absorpt_t_min 0.151
_shelx_estimated_absorpt_t_max 0.561
_shelxl_version_number 2013-4

loop_
_space_group_symop_operation_xyz
'x, y, z'
'-x, y+1/2, -z+1/2'
'-x, -y, -z'
'x, -y-1/2, z-1/2'

loop_
_atom_site_label
_atom_site_type_symbol
_atom_site_fract_x
_atom_site_fract_y
_atom_site_fract_z
_atom_site_U_iso_or_equiv
_atom_site_adp_type
_atom_site_occupancy
_atom_site_site_symmetry_order
_atom_site_calc_flag
_atom_site_refinement_flags_posn
_atom_site_refinement_flags_adp
_atom_site_refinement_flags_occupancy
_atom_site_disorder_assembly
_atom_site_disorder_group
B1 B 0.9801(7) 0.04592(16) 0.6267(3) 0.0329(16) Uani 1 1 d . . . . .
B2 B 0.0251(6) 0.28516(17) 0.3794(3) 0.0313(16) Uani 1 1 d . . . . .
B3 B 0.9349(6) 0.60473(17) 0.3668(3) 0.0326(16) Uani 1 1 d . . . . .
Bi1 Bi 0.83796(2) 0.15667(2) 0.38794(2) 0.02858(7) Uani 1 1 d . . . . .
Bi2 Bi 0.37923(2) 0.22133(2) 0.55983(2) 0.02757(7) Uani 1 1 d . . . . .
Bi3 Bi 0.36197(2) 0.45054(2) 0.31137(2) 0.03723(8) Uani 1 1 d . . . . .
C1 C 0.8292(6) 0.17124(14) 0.3147(2) 0.0288(13) Uani 1 1 d . . . . .
C2 C 0.7756(5) 0.15516(14) 0.2816(2) 0.0300(14) Uani 1 1 d . . . . .
C3 C 0.7892(6) 0.16112(14) 0.2344(2) 0.0320(14) Uani 1 1 d . . . . .
H3 H 0.7564 0.1497 0.2113 0.038 Uiso 1 1 calc R U . . .
C4 C 0.8512(6) 0.18390(15) 0.2225(2) 0.0349(15) Uani 1 1 d . . . . .
H4 H 0.8592 0.1883 0.1909 0.042 Uiso 1 1 calc R U . . .
C5 C 0.9020(6) 0.20033(16) 0.2565(3) 0.0394(16) Uani 1 1 d . . . . .
H5 H 0.9439 0.2159 0.2479 0.047 Uiso 1 1 calc R U . . .
C6 C 0.8916(6) 0.19404(15) 0.3025(2) 0.0336(15) Uani 1 1 d . . . . .
H6 H 0.9266 0.2052 0.3256 0.040 Uiso 1 1 calc R U . . .
C7 C 0.6874(5) 0.18353(14) 0.4127(2) 0.0296(14) Uani 1 1 d . . . . .
C8 C 0.5842(6) 0.17135(15) 0.4306(2) 0.0343(15) Uani 1 1 d . . . . .
C9 C 0.4874(6) 0.18717(16) 0.4432(2) 0.0366(16) Uani 1 1 d . . . . .
H9 H 0.4164 0.1792 0.4549 0.044 Uiso 1 1 calc R U . . .
C10 C 0.4934(6) 0.21464(16) 0.4388(2) 0.0393(17) Uani 1 1 d . . . . .
H10 H 0.4255 0.2252 0.4464 0.047 Uiso 1 1 calc R U . . .
C11 C 0.5967(7) 0.22636(15) 0.4235(2) 0.0369(16) Uani 1 1 d . . . . .
H11 H 0.6022 0.2451 0.4217 0.044 Uiso 1 1 calc R U . . .
C12 C 0.6947(6) 0.21053(15) 0.4106(2) 0.0330(15) Uani 1 1 d . . . . .
H12 H 0.7668 0.2186 0.4003 0.040 Uiso 1 1 calc R U . . .
C13 C 0.5300(6) 0.13392(15) 0.2792(2) 0.0343(15) Uani 1 1 d . . . . .
H13 H 0.4755 0.1206 0.2935 0.041 Uiso 1 1 calc R U . . .
C14 C 0.4931(6) 0.16123(15) 0.2977(3) 0.0377(16) Uani 1 1 d . . . . .
H14A H 0.5370 0.1751 0.2815 0.057 Uiso 1 1 calc R U . . .
H14B H 0.5131 0.1622 0.3308 0.057 Uiso 1 1 calc R U . . .
H14C H 0.4055 0.1637 0.2927 0.057 Uiso 1 1 calc R U . . .
C15 C 0.5062(6) 0.13226(18) 0.2265(2) 0.0447(19) Uani 1 1 d . . . . .
H15A H 0.4193 0.1345 0.2196 0.067 Uiso 1 1 calc R U . . .
H15B H 0.5328 0.1150 0.2153 0.067 Uiso 1 1 calc R U . . .
H15C H 0.5516 0.1463 0.2112 0.067 Uiso 1 1 calc R U . . .
C16 C 0.7435(6) 0.09955(15) 0.2629(2) 0.0336(15) Uani 1 1 d . . . . .
H16 H 0.7376 0.1058 0.2303 0.040 Uiso 1 1 calc R U . . .
C17 C 0.6687(7) 0.07430(16) 0.2665(3) 0.0426(17) Uani 1 1 d . . . . .
H17A H 0.6909 0.0620 0.2420 0.064 Uiso 1 1 calc R U . . .
H17B H 0.5822 0.0786 0.2633 0.064 Uiso 1 1 calc R U . . .
H17C H 0.6851 0.0660 0.2965 0.064 Uiso 1 1 calc R U . . .
C18 C 0.8758(6) 0.09421(16) 0.2748(3) 0.0418(17) Uani 1 1 d . . . . .
H18A H 0.8827 0.0858 0.3051 0.063 Uiso 1 1 calc R U . . .
H18B H 0.9207 0.1109 0.2754 0.063 Uiso 1 1 calc R U . . .
H18C H 0.9096 0.0825 0.2515 0.063 Uiso 1 1 calc R U . . .
C19 C 0.4291(6) 0.12266(16) 0.4358(2) 0.0373(16) Uani 1 1 d . . . . .
H19 H 0.4346 0.1030 0.4326 0.045 Uiso 1 1 calc R U . . .
C20 C 0.3532(6) 0.13204(18) 0.3940(2) 0.0445(19) Uani 1 1 d . . . . .
H20A H 0.2707 0.1249 0.3957 0.067 Uiso 1 1 calc R U . . .
H20B H 0.3903 0.1258 0.3657 0.067 Uiso 1 1 calc R U . . .
H20C H 0.3499 0.1514 0.3938 0.067 Uiso 1 1 calc R U . . .
C21 C 0.3632(6) 0.12741(17) 0.4807(3) 0.0438(18) Uani 1 1 d . . . . .
H21A H 0.3530 0.1465 0.4854 0.066 Uiso 1 1 calc R U . . .
H21B H 0.4111 0.1199 0.5065 0.066 Uiso 1 1 calc R U . . .
H21C H 0.2834 0.1189 0.4789 0.066 Uiso 1 1 calc R U . . .
C22 C 0.6461(6) 0.12756(15) 0.4927(2) 0.0349(15) Uani 1 1 d . . . . .
H22 H 0.5899 0.1361 0.5148 0.042 Uiso 1 1 calc R U . . .
C23 C 0.7743(6) 0.13899(16) 0.5020(2) 0.0390(16) Uani 1 1 d . . . . .
H23A H 0.8036 0.1337 0.5328 0.058 Uiso 1 1 calc R U . . .
H23B H 0.7712 0.1583 0.5001 0.058 Uiso 1 1 calc R U . . .
H23C H 0.8295 0.1322 0.4789 0.058 Uiso 1 1 calc R U . . .
C24 C 0.6451(7) 0.09801(15) 0.5015(2) 0.0393(16) Uani 1 1 d . . . . .
H24A H 0.7024 0.0893 0.4811 0.059 Uiso 1 1 calc R U . . .
H24B H 0.5633 0.0911 0.4953 0.059 Uiso 1 1 calc R U . . .
H24C H 0.6691 0.0945 0.5337 0.059 Uiso 1 1 calc R U . . .
C25 C 0.4942(6) 0.03988(15) 0.3787(2) 0.0365(15) Uani 1 1 d . . . . .
C26 C 0.5930(6) 0.08643(15) 0.3713(2) 0.0326(15) Uani 1 1 d . . . . .
C27 C 0.4086(8) 0.03353(19) 0.3388(3) 0.055(2) Uani 1 1 d . . . . .
H27A H 0.3448 0.0470 0.3366 0.082 Uiso 1 1 calc R U . . .
H27B H 0.3716 0.0162 0.3436 0.082 Uiso 1 1 calc R U . . .
H27C H 0.4537 0.0333 0.3101 0.082 Uiso 1 1 calc R U . . .
C28 C 0.6025(8) 0.02113(18) 0.3807(4) 0.066(3) Uani 1 1 d . . . . .
H28A H 0.6425 0.0213 0.3510 0.099 Uiso 1 1 calc R U . . .
H28B H 0.5745 0.0032 0.3874 0.099 Uiso 1 1 calc R U . . .
H28C H 0.6601 0.0269 0.4050 0.099 Uiso 1 1 calc R U . . .
C29 C 0.4285(9) 0.03917(19) 0.4245(3) 0.054(2) Uani 1 1 d . . . . .
H29A H 0.4873 0.0419 0.4500 0.082 Uiso 1 1 calc R U . . .
H29B H 0.3889 0.0219 0.4280 0.082 Uiso 1 1 calc R U . . .
H29C H 0.3671 0.0532 0.4248 0.082 Uiso 1 1 calc R U . . .
C30 C 0.8276(6) 0.09547(15) 0.3957(2) 0.0339(15) Uani 1 1 d . . . . .
C31 C 1.0161(6) 0.06737(18) 0.4211(3) 0.048(2) Uani 1 1 d . . . . .
C32 C 1.0565(10) 0.0779(2) 0.4675(4) 0.085(4) Uani 1 1 d . . . . .
H32A H 1.0705 0.0970 0.4653 0.128 Uiso 1 1 calc R U . . .
H32B H 1.1319 0.0691 0.4776 0.128 Uiso 1 1 calc R U . . .
H32C H 0.9933 0.0745 0.4899 0.128 Uiso 1 1 calc R U . . .
C33 C 0.9819(9) 0.03865(19) 0.4230(3) 0.059(2) Uani 1 1 d . . . . .
H33A H 0.9265 0.0358 0.4483 0.089 Uiso 1 1 calc R U . . .
H33B H 1.0552 0.0279 0.4280 0.089 Uiso 1 1 calc R U . . .
H33C H 0.9418 0.0335 0.3938 0.089 Uiso 1 1 calc R U . . .
C34 C 1.1062(9) 0.0726(3) 0.3829(5) 0.096(4) Uani 1 1 d . . . . .
H34A H 1.0711 0.0667 0.3533 0.144 Uiso 1 1 calc R U . . .
H34B H 1.1817 0.0630 0.3896 0.144 Uiso 1 1 calc R U . . .
H34C H 1.1233 0.0916 0.3814 0.144 Uiso 1 1 calc R U . . .
C35 C 0.9481(5) 0.07412(15) 0.6520(2) 0.0331(15) Uani 1 1 d . . . . .
C36 C 0.9827(6) 0.08103(15) 0.6972(2) 0.0368(16) Uani 1 1 d . . . . .
H36 H 1.0209 0.0680 0.7163 0.044 Uiso 1 1 calc R U . . .
C37 C 0.9635(6) 0.10621(15) 0.7152(2) 0.0371(16) Uani 1 1 d . . . . .
H37 H 0.9892 0.1101 0.7459 0.044 Uiso 1 1 calc R U . . .
C38 C 0.9069(6) 0.12564(15) 0.6884(3) 0.0386(16) Uani 1 1 d . . . . .
H38 H 0.8948 0.1429 0.7003 0.046 Uiso 1 1 calc R U . . .
C39 C 0.8684(6) 0.11937(14) 0.6439(2) 0.0346(15) Uani 1 1 d . . . . .
H39 H 0.8288 0.1324 0.6253 0.042 Uiso 1 1 calc R U . . .
C40 C 0.8875(6) 0.09418(15) 0.6264(3) 0.0364(15) Uani 1 1 d . . . . .
H40 H 0.8587 0.0903 0.5960 0.044 Uiso 1 1 calc R U . . .
C41 C 0.8594(6) 0.03816(14) 0.5942(2) 0.0323(14) Uani 1 1 d . . . . .
C42 C 0.7435(6) 0.04041(14) 0.6132(2) 0.0336(15) Uani 1 1 d . . . . .
H42 H 0.7385 0.0452 0.6447 0.040 Uiso 1 1 calc R U . . .
C43 C 0.6366(6) 0.03603(15) 0.5882(3) 0.0418(17) Uani 1 1 d . . . . .
H43 H 0.5604 0.0377 0.6025 0.050 Uiso 1 1 calc R U . . .
C44 C 0.6423(7) 0.02913(17) 0.5420(3) 0.048(2) Uani 1 1 d . . . . .
H44 H 0.5701 0.0262 0.5241 0.058 Uiso 1 1 calc R U . . .
C45 C 0.7533(7) 0.02664(18) 0.5227(3) 0.0464(19) Uani 1 1 d . . . . .
H45 H 0.7578 0.0217 0.4912 0.056 Uiso 1 1 calc R U . . .
C46 C 0.8601(7) 0.03117(16) 0.5482(2) 0.0409(17) Uani 1 1 d . . . . .
H46 H 0.9357 0.0294 0.5336 0.049 Uiso 1 1 calc R U . . .
C47 C 1.1019(6) 0.05130(14) 0.5957(2) 0.0331(15) Uani 1 1 d . . . . .
C48 C 1.1586(7) 0.03121(16) 0.5716(3) 0.0458(18) Uani 1 1 d . . . . .
H48 H 1.1246 0.0140 0.5723 0.055 Uiso 1 1 calc R U . . .
C49 C 1.2636(7) 0.03521(17) 0.5462(3) 0.0474(19) Uani 1 1 d . . . . .
H49 H 1.2984 0.0209 0.5299 0.057 Uiso 1 1 calc R U . . .
C50 C 1.3163(6) 0.06002(16) 0.5452(2) 0.0383(16) Uani 1 1 d . . . . .
H50 H 1.3888 0.0629 0.5290 0.046 Uiso 1 1 calc R U . . .
C51 C 1.2615(6) 0.08053(16) 0.5684(2) 0.0366(15) Uani 1 1 d . . . . .
H51 H 1.2955 0.0978 0.5674 0.044 Uiso 1 1 calc R U . . .
C52 C 1.1578(6) 0.07609(15) 0.5928(2) 0.0356(15) Uani 1 1 d . . . . .
H52 H 1.1226 0.0906 0.6084 0.043 Uiso 1 1 calc R U . . .
C53 C 1.0126(6) 0.02234(14) 0.6643(2) 0.0371(15) Uani 1 1 d . . . . .
C54 C 0.9294(7) 0.00291(16) 0.6775(3) 0.0429(17) Uani 1 1 d . . . . .
H54 H 0.8502 0.0027 0.6637 0.052 Uiso 1 1 calc R U . . .
C55 C 0.9611(8) -0.01607(18) 0.7102(3) 0.053(2) Uani 1 1 d . . . . .
H55 H 0.9024 -0.0288 0.7188 0.064 Uiso 1 1 calc R U . . .
C56 C 1.0749(9) -0.01698(19) 0.7305(3) 0.056(2) Uani 1 1 d . . . . .
H56 H 1.0950 -0.0300 0.7531 0.067 Uiso 1 1 calc R U . . .
C57 C 1.1593(9) 0.00147(18) 0.7174(3) 0.060(2) Uani 1 1 d . . . . .
H57 H 1.2389 0.0011 0.7308 0.072 Uiso 1 1 calc R U . . .
C58 C 1.1288(8) 0.02059(17) 0.6847(3) 0.050(2) Uani 1 1 d . . . . .
H58 H 1.1890 0.0329 0.6758 0.060 Uiso 1 1 calc R U . . .
C59 C 0.2310(5) 0.25200(13) 0.5648(2) 0.0274(13) Uani 1 1 d . . . . .
C60 C 0.2376(5) 0.26993(14) 0.6004(2) 0.0307(14) Uani 1 1 d . . . . .
C61 C 0.1606(6) 0.29194(15) 0.5991(2) 0.0328(14) Uani 1 1 d . . . . .
H61 H 0.1678 0.3051 0.6223 0.039 Uiso 1 1 calc R U . . .
C62 C 0.0735(6) 0.29448(15) 0.5637(2) 0.0356(15) Uani 1 1 d . . . . .
H62 H 0.0193 0.3091 0.5633 0.043 Uiso 1 1 calc R U . . .
C63 C 0.0660(6) 0.27585(14) 0.5292(2) 0.0335(15) Uani 1 1 d . . . . .
H63 H 0.0059 0.2776 0.5053 0.040 Uiso 1 1 calc R U . . .
C64 C 0.1445(5) 0.25481(14) 0.5290(2) 0.0309(14) Uani 1 1 d . . . . .
H64 H 0.1401 0.2422 0.5047 0.037 Uiso 1 1 calc R U . . .
C65 C 0.2496(5) 0.18705(12) 0.5646(2) 0.0264(13) Uani 1 1 d . . . . .
C66 C 0.2479(5) 0.17239(14) 0.6047(2) 0.0314(14) Uani 1 1 d . . . . .
C67 C 0.1724(5) 0.15002(14) 0.6060(2) 0.0326(14) Uani 1 1 d . . . . .
H67 H 0.1722 0.1393 0.6329 0.039 Uiso 1 1 calc R U . . .
C68 C 0.0989(6) 0.14342(14) 0.5687(2) 0.0328(14) Uani 1 1 d . . . . .
H68 H 0.0470 0.1285 0.5702 0.039 Uiso 1 1 calc R U . . .
C69 C 0.1006(6) 0.15880(14) 0.5284(2) 0.0334(15) Uani 1 1 d . . . . .
H69 H 0.0499 0.1543 0.5026 0.040 Uiso 1 1 calc R U . . .
C70 C 0.1762(6) 0.18042(14) 0.5266(2) 0.0332(14) Uani 1 1 d . . . . .
H70 H 0.1783 0.1908 0.4994 0.040 Uiso 1 1 calc R U . . .
C71 C 0.3016(5) 0.27559(14) 0.7009(2) 0.0299(14) Uani 1 1 d . . . . .
H71 H 0.3704 0.2726 0.7235 0.036 Uiso 1 1 calc R U . . .
C72 C 0.1986(6) 0.25736(16) 0.7166(2) 0.0387(16) Uani 1 1 d . . . . .
H72A H 0.1706 0.2633 0.7466 0.058 Uiso 1 1 calc R U . . .
H72B H 0.2287 0.2392 0.7191 0.058 Uiso 1 1 calc R U . . .
H72C H 0.1310 0.2580 0.6940 0.058 Uiso 1 1 calc R U . . .
C73 C 0.2656(7) 0.30454(16) 0.7069(3) 0.0431(17) Uani 1 1 d . . . . .
H73A H 0.1829 0.3072 0.6945 0.065 Uiso 1 1 calc R U . . .
H73B H 0.3219 0.3158 0.6902 0.065 Uiso 1 1 calc R U . . .
H73C H 0.2691 0.3091 0.7397 0.065 Uiso 1 1 calc R U . . .
C74 C 0.4688(6) 0.29074(14) 0.6297(2) 0.0328(14) Uani 1 1 d . . . . .
H74 H 0.4249 0.3081 0.6301 0.039 Uiso 1 1 calc R U . . .
C75 C 0.5729(6) 0.29216(16) 0.6657(3) 0.0400(17) Uani 1 1 d . . . . .
H75A H 0.6122 0.2748 0.6684 0.060 Uiso 1 1 calc R U . . .
H75B H 0.5407 0.2972 0.6956 0.060 Uiso 1 1 calc R U . . .
H75C H 0.6324 0.3053 0.6562 0.060 Uiso 1 1 calc R U . . .
C76 C 0.5175(6) 0.28691(16) 0.5814(2) 0.0382(16) Uani 1 1 d . . . . .
H76A H 0.5734 0.3014 0.5745 0.057 Uiso 1 1 calc R U . . .
H76B H 0.4498 0.2869 0.5588 0.057 Uiso 1 1 calc R U . . .
H76C H 0.5607 0.2700 0.5800 0.057 Uiso 1 1 calc R U . . .
C77 C 0.2656(5) 0.17774(14) 0.7061(2) 0.0299(14) Uani 1 1 d . . . . .
H77 H 0.3054 0.1893 0.7300 0.036 Uiso 1 1 calc R U . . .
C78 C 0.2648(6) 0.14985(16) 0.7265(2) 0.0386(16) Uani 1 1 d . . . . .
H78A H 0.2217 0.1500 0.7556 0.058 Uiso 1 1 calc R U . . .
H78B H 0.3486 0.1439 0.7322 0.058 Uiso 1 1 calc R U . . .
H78C H 0.2238 0.1377 0.7048 0.058 Uiso 1 1 calc R U . . .
C79 C 0.1350(6) 0.18825(15) 0.6992(2) 0.0374(16) Uani 1 1 d . . . . .
H79A H 0.0850 0.1748 0.6834 0.056 Uiso 1 1 calc R U . . .
H79B H 0.1361 0.2044 0.6807 0.056 Uiso 1 1 calc R U . . .
H79C H 0.1010 0.1922 0.7293 0.056 Uiso 1 1 calc R U . . .
C80 C 0.4660(5) 0.15590(14) 0.6530(2) 0.0306(14) Uani 1 1 d . . . . .
H80 H 0.4239 0.1390 0.6606 0.037 Uiso 1 1 calc R U . . .
C81 C 0.5639(6) 0.16102(15) 0.6903(3) 0.0384(16) Uani 1 1 d . . . . .
H81A H 0.6195 0.1459 0.6921 0.058 Uiso 1 1 calc R U . . .
H81B H 0.5256 0.1634 0.7201 0.058 Uiso 1 1 calc R U . . .
H81C H 0.6093 0.1770 0.6826 0.058 Uiso 1 1 calc R U . . .
C82 C 0.5229(6) 0.15266(15) 0.6059(2) 0.0356(15) Uani 1 1 d . . . . .
H82A H 0.5614 0.1693 0.5971 0.053 Uiso 1 1 calc R U . . .
H82B H 0.4598 0.1480 0.5830 0.053 Uiso 1 1 calc R U . . .
H82C H 0.5842 0.1386 0.6076 0.053 Uiso 1 1 calc R U . . .
C83 C 0.4794(5) 0.22596(13) 0.7096(2) 0.0287(14) Uani 1 1 d . . . . .
C84 C 0.5346(6) 0.23630(15) 0.7959(2) 0.0337(15) Uani 1 1 d . . . . .
C85 C 0.5951(6) 0.21248(16) 0.8194(2) 0.0382(16) Uani 1 1 d . . . . .
H85A H 0.5442 0.1968 0.8145 0.057 Uiso 1 1 calc R U . . .
H85B H 0.6049 0.2159 0.8525 0.057 Uiso 1 1 calc R U . . .
H85C H 0.6749 0.2095 0.8063 0.057 Uiso 1 1 calc R U . . .
C86 C 0.6169(6) 0.26049(16) 0.7944(3) 0.0408(17) Uani 1 1 d . . . . .
H86A H 0.6892 0.2563 0.7769 0.061 Uiso 1 1 calc R U . . .
H86B H 0.6413 0.2656 0.8258 0.061 Uiso 1 1 calc R U . . .
H86C H 0.5731 0.2751 0.7794 0.061 Uiso 1 1 calc R U . . .
C87 C 0.4137(6) 0.24266(16) 0.8181(2) 0.0376(16) Uani 1 1 d . . . . .
H87A H 0.3754 0.2577 0.8022 0.056 Uiso 1 1 calc R U . . .
H87B H 0.4282 0.2471 0.8506 0.056 Uiso 1 1 calc R U . . .
H87C H 0.3600 0.2272 0.8156 0.056 Uiso 1 1 calc R U . . .
C88 C 0.6009(6) 0.22211(13) 0.6259(2) 0.0303(14) Uani 1 1 d . . . . .
C89 C 0.8206(5) 0.22244(15) 0.5930(2) 0.0330(15) Uani 1 1 d . . . . .
C90 C 0.8939(7) 0.2436(2) 0.6181(3) 0.053(2) Uani 1 1 d . . . . .
H90A H 0.8538 0.2607 0.6139 0.079 Uiso 1 1 calc R U . . .
H90B H 0.9755 0.2444 0.6056 0.079 Uiso 1 1 calc R U . . .
H90C H 0.8997 0.2393 0.6510 0.079 Uiso 1 1 calc R U . . .
C91 C 0.8038(6) 0.22873(18) 0.5419(2) 0.0455(19) Uani 1 1 d . . . . .
H91A H 0.7516 0.2153 0.5272 0.068 Uiso 1 1 calc R U . . .
H91B H 0.8830 0.2288 0.5274 0.068 Uiso 1 1 calc R U . . .
H91C H 0.7659 0.2462 0.5383 0.068 Uiso 1 1 calc R U . . .
C92 C 0.8759(7) 0.19502(19) 0.6004(3) 0.051(2) Uani 1 1 d . . . . .
H92A H 0.8844 0.1914 0.6335 0.077 Uiso 1 1 calc R U . . .
H92B H 0.9560 0.1944 0.5865 0.077 Uiso 1 1 calc R U . . .
H92C H 0.8229 0.1817 0.5859 0.077 Uiso 1 1 calc R U . . .
C93 C -0.0390(5) 0.29087(14) 0.3285(2) 0.0310(14) Uani 1 1 d . . . . .
C94 C -0.0836(6) 0.31631(15) 0.3175(2) 0.0342(15) Uani 1 1 d . . . . .
H94 H -0.0731 0.3299 0.3398 0.041 Uiso 1 1 calc R U . . .
C95 C -0.1413(6) 0.32249(17) 0.2764(2) 0.0404(17) Uani 1 1 d . . . . .
H95 H -0.1695 0.3400 0.2708 0.048 Uiso 1 1 calc R U . . .
C96 C -0.1581(6) 0.30321(17) 0.2430(2) 0.0410(18) Uani 1 1 d . . . . .
H96 H -0.1965 0.3073 0.2142 0.049 Uiso 1 1 calc R U . . .
C97 C -0.1177(6) 0.27768(16) 0.2525(2) 0.0390(17) Uani 1 1 d . . . . .
H97 H -0.1303 0.2641 0.2302 0.047 Uiso 1 1 calc R U . . .
C98 C -0.0588(5) 0.27179(15) 0.2944(2) 0.0332(15) Uani 1 1 d . . . . .
H98 H -0.0312 0.2542 0.2999 0.040 Uiso 1 1 calc R U . . .
C99 C -0.0643(5) 0.29853(14) 0.4171(2) 0.0313(14) Uani 1 1 d . . . . .
C100 C -0.0352(6) 0.31930(14) 0.4471(2) 0.0325(14) Uani 1 1 d . . . . .
H100 H 0.0449 0.3262 0.4471 0.039 Uiso 1 1 calc R U . . .
C101 C -0.1171(6) 0.33033(16) 0.4769(2) 0.0380(16) Uani 1 1 d . . . . .
H101 H -0.0923 0.3445 0.4965 0.046 Uiso 1 1 calc R U . . .
C102 C -0.2356(6) 0.32087(17) 0.4782(2) 0.0416(17) Uani 1 1 d . . . . .
H102 H -0.2924 0.3284 0.4984 0.050 Uiso 1 1 calc R U . . .
C103 C -0.2684(6) 0.30010(16) 0.4493(3) 0.0405(17) Uani 1 1 d . . . . .
H103 H -0.3486 0.2932 0.4500 0.049 Uiso 1 1 calc R U . . .
C104 C -0.1865(5) 0.28919(15) 0.4194(2) 0.0325(14) Uani 1 1 d . . . . .
H104 H -0.2122 0.2751 0.3999 0.039 Uiso 1 1 calc R U . . .
C105 C 0.0495(5) 0.25368(14) 0.3883(2) 0.0308(14) Uani 1 1 d . . . . .
C106 C -0.0059(6) 0.23808(15) 0.4217(2) 0.0335(15) Uani 1 1 d . . . . .
H106 H -0.0664 0.2459 0.4400 0.040 Uiso 1 1 calc R U . . .
C107 C 0.0240(6) 0.21168(15) 0.4292(2) 0.0342(15) Uani 1 1 d . . . . .
H107 H -0.0158 0.2019 0.4523 0.041 Uiso 1 1 calc R U . . .
C108 C 0.1123(6) 0.19957(15) 0.4029(2) 0.0370(16) Uani 1 1 d . . . . .
H108 H 0.1333 0.1816 0.4080 0.044 Uiso 1 1 calc R U . . .
C109 C 0.1690(6) 0.21419(16) 0.3693(3) 0.0387(16) Uani 1 1 d . . . . .
H109 H 0.2291 0.2062 0.3510 0.046 Uiso 1 1 calc R U . . .
C110 C 0.1374(5) 0.24049(15) 0.3625(2) 0.0341(15) Uani 1 1 d . . . . .
H110 H 0.1772 0.2501 0.3392 0.041 Uiso 1 1 calc R U . . .
C111 C 0.1609(5) 0.29943(14) 0.3834(2) 0.0322(14) Uani 1 1 d . . . . .
C112 C 0.2363(6) 0.29464(16) 0.4219(2) 0.0381(17) Uani 1 1 d . . . . .
H112 H 0.2079 0.2833 0.4453 0.046 Uiso 1 1 calc R U . . .
C113 C 0.3511(6) 0.30577(16) 0.4275(2) 0.0400(17) Uani 1 1 d . . . . .
H113 H 0.3993 0.3019 0.4543 0.048 Uiso 1 1 calc R U . . .
C114 C 0.3955(6) 0.32253(15) 0.3938(2) 0.0376(16) Uani 1 1 d . . . . .
H114 H 0.4745 0.3299 0.3971 0.045 Uiso 1 1 calc R U . . .
C115 C 0.3225(6) 0.32829(16) 0.3556(3) 0.0421(17) Uani 1 1 d . . . . .
H115 H 0.3502 0.3402 0.3328 0.051 Uiso 1 1 calc R U . . .
C116 C 0.2078(6) 0.31649(14) 0.3504(2) 0.0338(15) Uani 1 1 d . . . . .
H116 H 0.1601 0.3202 0.3235 0.041 Uiso 1 1 calc R U . . .
C117 C 0.4463(6) 0.42907(15) 0.2521(2) 0.0346(15) Uani 1 1 d . . . . .
C118 C 0.5687(6) 0.42298(15) 0.2569(2) 0.0356(15) Uani 1 1 d . . . . .
C119 C 0.6296(6) 0.41396(15) 0.2185(2) 0.0366(16) Uani 1 1 d . . . . .
H119 H 0.7133 0.4096 0.2211 0.044 Uiso 1 1 calc R U . . .
C120 C 0.5678(7) 0.41142(16) 0.1764(3) 0.0415(17) Uani 1 1 d . . . . .
H120 H 0.6099 0.4056 0.1501 0.050 Uiso 1 1 calc R U . . .
C121 C 0.4450(7) 0.41737(17) 0.1724(3) 0.0456(18) Uani 1 1 d . . . . .
H121 H 0.4025 0.4154 0.1437 0.055 Uiso 1 1 calc R U . . .
C122 C 0.3853(7) 0.42620(17) 0.2106(3) 0.0463(19) Uani 1 1 d . . . . .
H122 H 0.3013 0.4303 0.2081 0.056 Uiso 1 1 calc R U . . .
C123 C 0.2613(6) 0.41631(14) 0.3427(3) 0.0366(16) Uani 1 1 d . . . . .
C124 C 0.2793(6) 0.41207(15) 0.3898(3) 0.0385(16) Uani 1 1 d . . . . .
C125 C 0.2042(6) 0.39382(16) 0.4116(3) 0.0446(18) Uani 1 1 d . . . . .
H125 H 0.2126 0.3912 0.4439 0.054 Uiso 1 1 calc R U . . .
C126 C 0.1182(6) 0.37959(16) 0.3865(3) 0.049(2) Uani 1 1 d . . . . .
H126 H 0.0696 0.3669 0.4016 0.058 Uiso 1 1 calc R U . . .
C127 C 0.1026(6) 0.38372(17) 0.3403(3) 0.0480(19) Uani 1 1 d . . . . .
H127 H 0.0437 0.3737 0.3233 0.058 Uiso 1 1 calc R U . . .
C128 C 0.1728(6) 0.40257(16) 0.3179(3) 0.0438(18) Uani 1 1 d . . . . .
H128 H 0.1598 0.4059 0.2859 0.053 Uiso 1 1 calc R U . . .
C129 C 0.6934(6) 0.39084(16) 0.3219(3) 0.0424(17) Uani 1 1 d . . . . .
H129 H 0.7439 0.3859 0.2951 0.051 Uiso 1 1 calc R U . . .
C130 C 0.7682(6) 0.38494(17) 0.3652(3) 0.0468(19) Uani 1 1 d . . . . .
H13A H 0.7219 0.3898 0.3923 0.070 Uiso 1 1 calc R U . . .
H13B H 0.8437 0.3952 0.3650 0.070 Uiso 1 1 calc R U . . .
H13C H 0.7874 0.3660 0.3664 0.070 Uiso 1 1 calc R U . . .
C131 C 0.5797(8) 0.37333(17) 0.3197(3) 0.051(2) Uani 1 1 d . . . . .
H13D H 0.6027 0.3549 0.3261 0.077 Uiso 1 1 calc R U . . .
H13E H 0.5415 0.3745 0.2889 0.077 Uiso 1 1 calc R U . . .
H13F H 0.5224 0.3793 0.3427 0.077 Uiso 1 1 calc R U . . .
C132 C 0.7862(6) 0.44402(16) 0.2971(2) 0.0406(17) Uani 1 1 d . . . . .
H132 H 0.8269 0.4327 0.2738 0.049 Uiso 1 1 calc R U . . .
C133 C 0.8785(7) 0.44899(18) 0.3354(3) 0.050(2) Uani 1 1 d . . . . .
H13G H 0.9498 0.4578 0.3230 0.076 Uiso 1 1 calc R U . . .
H13H H 0.9031 0.4321 0.3494 0.076 Uiso 1 1 calc R U . . .
H13I H 0.8427 0.4603 0.3588 0.076 Uiso 1 1 calc R U . . .
C134 C 0.7519(8) 0.4698(2) 0.2727(3) 0.063(2) Uani 1 1 d . . . . .
H13J H 0.7172 0.4821 0.2949 0.094 Uiso 1 1 calc R U . . .
H13K H 0.6920 0.4662 0.2479 0.094 Uiso 1 1 calc R U . . .
H13L H 0.8245 0.4777 0.2596 0.094 Uiso 1 1 calc R U . . .
C135 C 0.4592(8) 0.41192(18) 0.4675(3) 0.053(2) Uani 1 1 d . . . . .
H135 H 0.5383 0.4205 0.4763 0.064 Uiso 1 1 calc R U . . .
C136 C 0.4942(7) 0.38370(17) 0.4525(3) 0.0449(18) Uani 1 1 d . . . . .
H13M H 0.5420 0.3752 0.4772 0.067 Uiso 1 1 calc R U . . .
H13N H 0.5424 0.3846 0.4247 0.067 Uiso 1 1 calc R U . . .
H13O H 0.4204 0.3734 0.4460 0.067 Uiso 1 1 calc R U . . .
C137 C 0.3895(11) 0.4115(2) 0.5115(3) 0.078(3) Uani 1 1 d . . . . .
H13P H 0.3095 0.4036 0.5056 0.116 Uiso 1 1 calc R U . . .
H13Q H 0.3796 0.4297 0.5227 0.116 Uiso 1 1 calc R U . . .
H13R H 0.4343 0.4011 0.5348 0.116 Uiso 1 1 calc R U . . .
C138 C 0.3143(7) 0.45834(17) 0.4471(3) 0.048(2) Uani 1 1 d . . . . .
H138 H 0.2606 0.4496 0.4699 0.058 Uiso 1 1 calc R U . . .
C139 C 0.4022(8) 0.47646(17) 0.4745(3) 0.050(2) Uani 1 1 d . . . . .
H13S H 0.4526 0.4863 0.4531 0.076 Uiso 1 1 calc R U . . .
H13T H 0.4543 0.4657 0.4950 0.076 Uiso 1 1 calc R U . . .
H13U H 0.3557 0.4889 0.4929 0.076 Uiso 1 1 calc R U . . .
C140 C 0.2333(8) 0.47416(19) 0.4147(4) 0.062(3) Uani 1 1 d . . . . .
H14D H 0.1916 0.4879 0.4320 0.093 Uiso 1 1 calc R U . . .
H14E H 0.1732 0.4624 0.3999 0.093 Uiso 1 1 calc R U . . .
H14F H 0.2826 0.4824 0.3911 0.093 Uiso 1 1 calc R U . . .
C141 C 0.6698(6) 0.44182(16) 0.4148(2) 0.0378(16) Uani 1 1 d . . . . .
C142 C 0.8332(7) 0.43426(17) 0.4813(3) 0.0469(19) Uani 1 1 d . . . . .
C143 C 0.8173(12) 0.4054(2) 0.4965(4) 0.083(4) Uani 1 1 d . . . . .
H14G H 0.7327 0.4024 0.5047 0.125 Uiso 1 1 calc R U . . .
H14H H 0.8707 0.4018 0.5234 0.125 Uiso 1 1 calc R U . . .
H14I H 0.8384 0.3936 0.4713 0.125 Uiso 1 1 calc R U . . .
C144 C 0.8046(8) 0.4529(2) 0.5203(3) 0.062(3) Uani 1 1 d . . . . .
H14J H 0.8085 0.4712 0.5094 0.093 Uiso 1 1 calc R U . . .
H14K H 0.8640 0.4504 0.5457 0.093 Uiso 1 1 calc R U . . .
H14L H 0.7229 0.4492 0.5312 0.093 Uiso 1 1 calc R U . . .
C145 C 0.9571(7) 0.4385(3) 0.4617(3) 0.069(3) Uani 1 1 d . . . . .
H14M H 0.9669 0.4270 0.4350 0.104 Uiso 1 1 calc R U . . .
H14N H 1.0197 0.4344 0.4853 0.104 Uiso 1 1 calc R U . . .
H14O H 0.9652 0.4571 0.4522 0.104 Uiso 1 1 calc R U . . .
C146 C 0.5471(6) 0.48373(17) 0.3660(2) 0.0388(17) Uani 1 1 d . . . . .
C147 C 0.5205(8) 0.53417(17) 0.3487(3) 0.055(2) Uani 1 1 d . . . . .
C148 C 0.3841(9) 0.5389(2) 0.3465(4) 0.068(3) Uani 1 1 d . . . . .
H14P H 0.3463 0.5273 0.3233 0.102 Uiso 1 1 calc R U . . .
H14Q H 0.3679 0.5574 0.3382 0.102 Uiso 1 1 calc R U . . .
H14R H 0.3501 0.5352 0.3767 0.102 Uiso 1 1 calc R U . . .
C149 C 0.5710(9) 0.5380(3) 0.3001(5) 0.093(5) Uani 1 1 d . . . . .
H14S H 0.6575 0.5335 0.3006 0.140 Uiso 1 1 calc R U . . .
H14T H 0.5603 0.5565 0.2907 0.140 Uiso 1 1 calc R U . . .
H14U H 0.5271 0.5265 0.2782 0.140 Uiso 1 1 calc R U . . .
C150 C 0.621(3) 0.5486(4) 0.3737(8) 0.056(8) Uani 0.46(4) 1 d . . P A 1
H15D H 0.6170 0.5452 0.4069 0.084 Uiso 0.46(4) 1 calc R U P A 1
H15E H 0.6136 0.5676 0.3680 0.084 Uiso 0.46(4) 1 calc R U P A 1
H15F H 0.6998 0.5424 0.3627 0.084 Uiso 0.46(4) 1 calc R U P A 1
C15B C 0.552(3) 0.5514(4) 0.3951(12) 0.069(10) Uani 0.54(4) 1 d . . P A 2
H15G H 0.4968 0.5463 0.4194 0.103 Uiso 0.54(4) 1 calc R U P A 2
H15H H 0.5422 0.5702 0.3883 0.103 Uiso 0.54(4) 1 calc R U P A 2
H15I H 0.6360 0.5479 0.4053 0.103 Uiso 0.54(4) 1 calc R U P A 2
C151 C 0.8929(6) 0.60919(16) 0.3120(3) 0.0389(17) Uani 1 1 d . . . . .
C152 C 0.8268(7) 0.59033(18) 0.2866(3) 0.0494(19) Uani 1 1 d . . . . .
H152 H 0.8094 0.5738 0.3005 0.059 Uiso 1 1 calc R U . . .
C153 C 0.7853(7) 0.5952(2) 0.2411(3) 0.053(2) Uani 1 1 d . . . . .
H153 H 0.7414 0.5819 0.2246 0.064 Uiso 1 1 calc R U . . .
C154 C 0.8084(7) 0.6191(2) 0.2206(3) 0.056(2) Uani 1 1 d . . . . .
H154 H 0.7801 0.6225 0.1900 0.067 Uiso 1 1 calc R U . . .
C155 C 0.8729(6) 0.63820(18) 0.2449(3) 0.0450(19) Uani 1 1 d . . . . .
H155 H 0.8896 0.6547 0.2309 0.054 Uiso 1 1 calc R U . . .
C156 C 0.9138(6) 0.63321(16) 0.2901(2) 0.0389(17) Uani 1 1 d . . . . .
H156 H 0.9572 0.6467 0.3064 0.047 Uiso 1 1 calc R U . . .
C157 C 1.0699(5) 0.61796(15) 0.3761(2) 0.0323(15) Uani 1 1 d . . . . .
C158 C 1.1787(5) 0.60345(16) 0.3760(2) 0.0362(16) Uani 1 1 d . . . . .
H158 H 1.1759 0.5851 0.3692 0.043 Uiso 1 1 calc R U . . .
C159 C 1.2919(6) 0.61551(19) 0.3856(3) 0.051(2) Uani 1 1 d . . . . .
H159 H 1.3640 0.6052 0.3852 0.061 Uiso 1 1 calc R U . . .
C160 C 1.2985(6) 0.64245(19) 0.3958(3) 0.049(2) Uani 1 1 d . . . . .
H160 H 1.3744 0.6506 0.4032 0.059 Uiso 1 1 calc R U . . .
C161 C 1.1938(6) 0.65696(16) 0.3951(2) 0.0395(17) Uani 1 1 d . . . . .
H161 H 1.1967 0.6754 0.4013 0.047 Uiso 1 1 calc R U . . .
C162 C 1.0834(6) 0.64486(16) 0.3852(2) 0.0353(16) Uani 1 1 d . . . . .
H162 H 1.0125 0.6556 0.3846 0.042 Uiso 1 1 calc R U . . .
C163 C 0.8351(5) 0.62094(14) 0.3982(2) 0.0331(15) Uani 1 1 d . . . . .
C164 C 0.8629(6) 0.63019(15) 0.4429(3) 0.0388(16) Uani 1 1 d . . . . .
H164 H 0.9398 0.6259 0.4566 0.047 Uiso 1 1 calc R U . . .
C165 C 0.7826(7) 0.64537(17) 0.4682(3) 0.050(2) Uani 1 1 d . . . . .
H165 H 0.8050 0.6513 0.4983 0.060 Uiso 1 1 calc R U . . .
C166 C 0.6698(8) 0.65165(18) 0.4490(4) 0.062(3) Uani 1 1 d . . . . .
H166 H 0.6147 0.6623 0.4654 0.074 Uiso 1 1 calc R U . . .
C167 C 0.6390(7) 0.64236(19) 0.4063(4) 0.058(3) Uani 1 1 d . . . . .
H167 H 0.5604 0.6460 0.3936 0.070 Uiso 1 1 calc R U . . .
C168 C 0.7205(6) 0.62750(17) 0.3806(3) 0.0428(18) Uani 1 1 d . . . . .
H168 H 0.6969 0.6218 0.3505 0.051 Uiso 1 1 calc R U . . .
C169 C 0.9359(6) 0.57323(15) 0.3807(3) 0.0373(16) Uani 1 1 d . . . . .
C170 C 0.8843(6) 0.56312(16) 0.4204(3) 0.0420(17) Uani 1 1 d . . . . .
H170 H 0.8469 0.5752 0.4408 0.050 Uiso 1 1 calc R U . . .
C171 C 0.8846(7) 0.53635(17) 0.4318(3) 0.0500(19) Uani 1 1 d . . . . .
H171 H 0.8498 0.5307 0.4596 0.060 Uiso 1 1 calc R U . . .
C172 C 0.9360(8) 0.51788(19) 0.4024(3) 0.059(2) Uani 1 1 d . . . . .
H172 H 0.9351 0.4995 0.4095 0.070 Uiso 1 1 calc R U . . .
C173 C 0.9888(9) 0.52720(18) 0.3623(3) 0.059(2) Uani 1 1 d . . . . .
H173 H 1.0246 0.5151 0.3417 0.071 Uiso 1 1 calc R U . . .
C174 C 0.9893(8) 0.55385(17) 0.3524(3) 0.0493(19) Uani 1 1 d . . . . .
H174 H 1.0275 0.5595 0.3251 0.059 Uiso 1 1 calc R U . . .
N1 N 0.5412(5) 0.06657(12) 0.37287(19) 0.0346(13) Uani 1 1 d . . . . .
N2 N 0.9072(5) 0.08246(12) 0.4075(2) 0.0341(13) Uani 1 1 d . . . . .
N3 N 0.5065(4) 0.22891(11) 0.74785(18) 0.0294(12) Uani 1 1 d . . . . .
N4 N 0.7007(5) 0.22192(12) 0.61289(18) 0.0312(12) Uani 1 1 d . . . . .
N5 N 0.5400(5) 0.50639(13) 0.3606(2) 0.0401(14) Uani 1 1 d . . . . .
N6 N 0.7425(5) 0.43901(14) 0.4439(2) 0.0405(14) Uani 1 1 d . . . . .
Ni1 Ni 0.69208(9) 0.11620(2) 0.37612(4) 0.0287(2) Uani 1 1 d . . . . .
Ni2 Ni 0.43963(9) 0.22314(2) 0.64674(4) 0.0261(2) Uani 1 1 d . . . . .
Ni3 Ni 0.54541(9) 0.44627(2) 0.37070(4) 0.0348(3) Uani 1 1 d . . . . .
P1 P 0.68710(13) 0.12648(3) 0.30067(5) 0.0286(3) Uani 1 1 d . . . . .
P2 P 0.58804(14) 0.13494(4) 0.43260(5) 0.0292(3) Uani 1 1 d . . . . .
P3 P 0.35784(13) 0.26430(3) 0.64419(5) 0.0274(3) Uani 1 1 d . . . . .
P4 P 0.35114(13) 0.18289(3) 0.65213(5) 0.0261(3) Uani 1 1 d . . . . .
P5 P 0.64581(14) 0.42624(4) 0.31359(6) 0.0331(4) Uani 1 1 d . . . . .
P6 P 0.40034(16) 0.43151(4) 0.41807(7) 0.0383(4) Uani 1 1 d . . . . .

loop_
_atom_site_aniso_label
_atom_site_aniso_U_11
_atom_site_aniso_U_22
_atom_site_aniso_U_33
_atom_site_aniso_U_23
_atom_site_aniso_U_13
_atom_site_aniso_U_12
B1 0.028(4) 0.030(4) 0.041(4) 0.001(3) 0.004(3) -0.001(3)
B2 0.022(3) 0.043(5) 0.029(4) 0.004(3) 0.007(3) -0.003(3)
B3 0.021(3) 0.041(5) 0.036(4) -0.002(3) 0.003(3) -0.002(3)
Bi1 0.02102(12) 0.03584(16) 0.02885(13) -0.00004(10) 0.00030(9) -0.00313(9)
Bi2 0.02220(12) 0.03442(15) 0.02621(13) -0.00094(10) 0.00289(9) -0.00119(9)
Bi3 0.02117(12) 0.03993(17) 0.05078(17) 0.00604(12) 0.00460(10) -0.00046(10)
C1 0.033(3) 0.034(4) 0.020(3) 0.008(3) 0.003(2) 0.002(3)
C2 0.017(3) 0.037(4) 0.036(3) 0.003(3) 0.004(2) 0.000(2)
C3 0.029(3) 0.038(4) 0.029(3) 0.000(3) -0.002(2) 0.000(3)
C4 0.028(3) 0.043(4) 0.034(3) 0.008(3) 0.000(3) 0.004(3)
C5 0.027(3) 0.043(5) 0.048(4) 0.008(3) 0.001(3) -0.005(3)
C6 0.028(3) 0.042(4) 0.031(3) -0.002(3) 0.002(3) -0.004(3)
C7 0.027(3) 0.036(4) 0.026(3) -0.002(3) 0.001(2) 0.003(3)
C8 0.033(3) 0.044(4) 0.026(3) -0.006(3) 0.003(3) 0.000(3)
C9 0.030(3) 0.047(5) 0.034(4) -0.007(3) 0.008(3) 0.003(3)
C10 0.035(4) 0.052(5) 0.032(4) 0.001(3) 0.009(3) 0.008(3)
C11 0.048(4) 0.033(4) 0.030(3) -0.003(3) 0.002(3) 0.004(3)
C12 0.032(3) 0.040(4) 0.027(3) 0.003(3) -0.001(3) -0.006(3)
C13 0.028(3) 0.042(4) 0.033(3) 0.001(3) 0.002(3) -0.006(3)
C14 0.024(3) 0.046(5) 0.044(4) 0.003(3) 0.002(3) 0.003(3)
C15 0.033(4) 0.065(6) 0.035(4) 0.006(4) -0.009(3) 0.000(3)
C16 0.032(3) 0.042(4) 0.028(3) 0.001(3) 0.002(3) -0.001(3)
C17 0.047(4) 0.040(5) 0.041(4) -0.009(3) 0.002(3) -0.007(3)
C18 0.038(4) 0.041(5) 0.047(4) -0.004(3) 0.013(3) 0.003(3)
C19 0.027(3) 0.048(5) 0.037(4) -0.001(3) 0.001(3) -0.004(3)
C20 0.028(3) 0.072(6) 0.034(4) -0.006(4) 0.000(3) -0.004(3)
C21 0.034(4) 0.052(5) 0.047(4) -0.005(4) 0.017(3) -0.011(3)
C22 0.038(4) 0.039(4) 0.028(3) 0.000(3) 0.006(3) -0.005(3)
C23 0.039(4) 0.045(5) 0.032(4) 0.002(3) -0.005(3) -0.006(3)
C24 0.040(4) 0.043(5) 0.035(4) 0.007(3) 0.005(3) -0.006(3)
C25 0.029(3) 0.037(4) 0.044(4) 0.003(3) -0.001(3) -0.005(3)
C26 0.028(3) 0.045(5) 0.025(3) -0.001(3) 0.003(2) 0.003(3)
C27 0.051(5) 0.060(6) 0.053(5) -0.001(4) -0.008(4) -0.019(4)
C28 0.043(5) 0.033(5) 0.122(9) 0.005(5) -0.001(5) 0.002(3)
C29 0.073(6) 0.049(5) 0.042(4) 0.006(4) 0.008(4) -0.011(4)
C30 0.038(4) 0.040(4) 0.024(3) -0.001(3) 0.000(3) -0.009(3)
C31 0.018(3) 0.061(6) 0.064(5) 0.014(4) -0.009(3) 0.006(3)
C32 0.069(7) 0.085(8) 0.099(8) 0.017(6) -0.056(6) -0.011(6)
C33 0.068(6) 0.053(6) 0.058(5) 0.006(4) 0.009(4) 0.018(4)
C34 0.039(5) 0.102(10) 0.148(12) 0.045(9) 0.034(6) 0.012(5)
C35 0.023(3) 0.042(4) 0.034(3) -0.001(3) 0.003(2) -0.003(3)
C36 0.028(3) 0.040(4) 0.042(4) -0.001(3) 0.003(3) -0.002(3)
C37 0.027(3) 0.051(5) 0.034(4) -0.006(3) 0.005(3) -0.002(3)
C38 0.030(3) 0.038(4) 0.048(4) -0.008(3) 0.007(3) -0.003(3)
C39 0.031(3) 0.031(4) 0.042(4) 0.002(3) 0.007(3) 0.002(3)
C40 0.029(3) 0.038(4) 0.042(4) 0.000(3) 0.006(3) -0.001(3)
C41 0.035(3) 0.026(4) 0.036(4) -0.002(3) 0.004(3) -0.001(3)
C42 0.030(3) 0.036(4) 0.035(3) -0.005(3) 0.006(3) -0.002(3)
C43 0.035(4) 0.032(4) 0.058(5) 0.004(3) 0.000(3) -0.003(3)
C44 0.047(4) 0.048(5) 0.049(5) 0.001(4) -0.019(3) -0.011(3)
C45 0.043(4) 0.061(6) 0.035(4) 0.001(4) -0.002(3) -0.011(4)
C46 0.039(4) 0.046(5) 0.038(4) -0.002(3) 0.002(3) -0.005(3)
C47 0.027(3) 0.039(4) 0.033(3) 0.000(3) -0.005(3) 0.003(3)
C48 0.041(4) 0.034(4) 0.063(5) -0.004(4) 0.005(3) -0.004(3)
C49 0.039(4) 0.047(5) 0.057(5) 0.000(4) 0.016(3) 0.011(3)
C50 0.027(3) 0.049(5) 0.038(4) 0.001(3) 0.006(3) 0.002(3)
C51 0.032(3) 0.042(4) 0.036(4) -0.001(3) 0.000(3) -0.003(3)
C52 0.031(3) 0.038(4) 0.037(4) 0.001(3) 0.004(3) 0.004(3)
C53 0.042(4) 0.030(4) 0.040(4) -0.006(3) 0.004(3) 0.003(3)
C54 0.040(4) 0.043(5) 0.046(4) 0.001(3) 0.009(3) 0.006(3)
C55 0.064(5) 0.043(5) 0.053(5) 0.003(4) 0.019(4) 0.004(4)
C56 0.086(7) 0.047(6) 0.036(4) 0.008(4) 0.004(4) 0.018(4)
C57 0.070(6) 0.042(5) 0.067(6) 0.001(4) -0.022(5) 0.009(4)
C58 0.052(5) 0.038(5) 0.060(5) 0.007(4) -0.008(4) 0.000(3)
C59 0.028(3) 0.027(4) 0.028(3) 0.000(3) 0.009(2) 0.003(2)
C60 0.023(3) 0.038(4) 0.030(3) 0.008(3) 0.000(2) -0.006(3)
C61 0.032(3) 0.038(4) 0.029(3) -0.003(3) -0.002(3) 0.003(3)
C62 0.023(3) 0.037(4) 0.047(4) 0.004(3) 0.003(3) 0.003(3)
C63 0.031(3) 0.038(4) 0.032(3) 0.005(3) -0.004(3) -0.003(3)
C64 0.027(3) 0.040(4) 0.026(3) 0.002(3) -0.005(2) -0.002(3)
C65 0.026(3) 0.020(3) 0.033(3) -0.001(3) 0.000(2) 0.002(2)
C66 0.019(3) 0.037(4) 0.038(4) -0.006(3) 0.001(2) 0.004(2)
C67 0.025(3) 0.033(4) 0.040(4) 0.004(3) 0.001(3) 0.000(3)
C68 0.025(3) 0.036(4) 0.038(4) -0.003(3) 0.000(3) -0.002(3)
C69 0.025(3) 0.042(4) 0.033(3) -0.004(3) -0.007(3) 0.002(3)
C70 0.030(3) 0.036(4) 0.034(3) -0.001(3) -0.001(3) 0.002(3)
C71 0.024(3) 0.039(4) 0.027(3) -0.006(3) 0.000(2) 0.004(2)
C72 0.027(3) 0.049(5) 0.040(4) -0.002(3) 0.008(3) 0.002(3)
C73 0.045(4) 0.044(5) 0.041(4) -0.006(3) 0.001(3) 0.007(3)
C74 0.027(3) 0.032(4) 0.039(4) 0.001(3) -0.001(3) -0.002(3)
C75 0.028(3) 0.045(5) 0.047(4) 0.001(3) -0.002(3) -0.008(3)
C76 0.029(3) 0.044(5) 0.042(4) 0.005(3) 0.007(3) -0.006(3)
C77 0.024(3) 0.036(4) 0.030(3) -0.004(3) 0.004(2) -0.002(2)
C78 0.031(3) 0.050(5) 0.035(4) 0.004(3) 0.007(3) -0.006(3)
C79 0.029(3) 0.044(5) 0.039(4) -0.002(3) 0.009(3) -0.001(3)
C80 0.021(3) 0.038(4) 0.033(3) 0.003(3) 0.000(2) 0.002(2)
C81 0.031(3) 0.041(4) 0.043(4) -0.003(3) -0.007(3) 0.005(3)
C82 0.026(3) 0.040(4) 0.041(4) -0.001(3) 0.002(3) 0.007(3)
C83 0.016(3) 0.030(4) 0.040(4) -0.001(3) 0.004(2) 0.001(2)
C84 0.025(3) 0.049(5) 0.027(3) -0.005(3) 0.003(2) -0.001(3)
C85 0.027(3) 0.054(5) 0.034(4) 0.000(3) 0.005(3) 0.007(3)
C86 0.026(3) 0.055(5) 0.041(4) -0.007(3) 0.003(3) -0.006(3)
C87 0.025(3) 0.052(5) 0.036(4) -0.005(3) 0.006(3) 0.003(3)
C88 0.035(4) 0.028(4) 0.028(3) 0.000(3) -0.004(3) -0.002(3)
C89 0.016(3) 0.054(5) 0.029(3) 0.000(3) 0.006(2) -0.003(3)
C90 0.029(4) 0.080(7) 0.049(4) -0.005(4) 0.008(3) -0.021(4)
C91 0.031(4) 0.069(6) 0.037(4) -0.001(4) 0.003(3) -0.003(3)
C92 0.035(4) 0.073(6) 0.047(4) 0.008(4) 0.020(3) 0.019(4)
C93 0.020(3) 0.042(4) 0.032(3) 0.004(3) 0.006(2) -0.003(3)
C94 0.028(3) 0.038(4) 0.037(4) 0.007(3) 0.003(3) -0.003(3)
C95 0.025(3) 0.055(5) 0.041(4) 0.013(3) 0.005(3) 0.000(3)
C96 0.025(3) 0.065(6) 0.033(4) 0.011(3) 0.000(3) -0.001(3)
C97 0.027(3) 0.058(5) 0.032(4) -0.002(3) 0.000(3) -0.005(3)
C98 0.020(3) 0.045(4) 0.035(3) 0.002(3) 0.002(2) -0.003(3)
C99 0.024(3) 0.036(4) 0.033(3) 0.003(3) -0.003(2) -0.001(3)
C100 0.028(3) 0.036(4) 0.033(3) 0.006(3) 0.000(3) 0.001(3)
C101 0.041(4) 0.042(5) 0.031(3) 0.001(3) -0.001(3) 0.002(3)
C102 0.031(3) 0.056(5) 0.038(4) -0.004(3) 0.008(3) 0.008(3)
C103 0.024(3) 0.053(5) 0.045(4) -0.003(3) 0.009(3) -0.001(3)
C104 0.023(3) 0.042(4) 0.032(3) -0.005(3) 0.002(2) -0.005(3)
C105 0.014(3) 0.043(4) 0.035(3) 0.002(3) -0.004(2) -0.003(2)
C106 0.026(3) 0.045(4) 0.030(3) 0.005(3) -0.003(2) -0.006(3)
C107 0.028(3) 0.042(4) 0.032(3) 0.005(3) -0.002(3) -0.005(3)
C108 0.027(3) 0.040(4) 0.043(4) 0.001(3) -0.005(3) 0.002(3)
C109 0.021(3) 0.047(5) 0.048(4) -0.003(3) 0.005(3) -0.002(3)
C110 0.020(3) 0.045(4) 0.037(4) 0.004(3) 0.003(2) -0.004(3)
C111 0.025(3) 0.036(4) 0.036(3) -0.003(3) 0.010(3) -0.001(3)
C112 0.026(3) 0.056(5) 0.032(3) 0.004(3) -0.002(3) -0.007(3)
C113 0.028(3) 0.055(5) 0.038(4) -0.007(3) -0.001(3) -0.006(3)
C114 0.024(3) 0.047(5) 0.042(4) -0.012(3) 0.005(3) -0.004(3)
C115 0.030(3) 0.041(5) 0.056(5) 0.008(4) 0.006(3) -0.004(3)
C116 0.023(3) 0.039(4) 0.039(4) 0.001(3) 0.000(3) -0.002(3)
C117 0.030(3) 0.038(4) 0.036(4) -0.002(3) 0.008(3) 0.000(3)
C118 0.030(3) 0.037(4) 0.040(4) 0.000(3) 0.002(3) -0.004(3)
C119 0.028(3) 0.045(4) 0.037(4) -0.002(3) 0.000(3) -0.004(3)
C120 0.042(4) 0.040(5) 0.042(4) -0.001(3) 0.002(3) -0.003(3)
C121 0.043(4) 0.046(5) 0.048(4) 0.008(4) -0.004(3) -0.006(3)
C122 0.032(4) 0.050(5) 0.057(5) 0.011(4) -0.003(3) -0.004(3)
C123 0.022(3) 0.031(4) 0.057(4) 0.005(3) 0.012(3) 0.001(3)
C124 0.029(3) 0.040(4) 0.048(4) 0.001(3) 0.015(3) 0.001(3)
C125 0.030(3) 0.041(5) 0.064(5) 0.001(4) 0.021(3) -0.001(3)
C126 0.030(4) 0.038(5) 0.079(6) 0.006(4) 0.019(4) -0.003(3)
C127 0.026(3) 0.050(5) 0.068(5) 0.003(4) 0.004(3) -0.004(3)
C128 0.021(3) 0.050(5) 0.060(5) 0.001(4) 0.002(3) 0.003(3)
C129 0.032(3) 0.046(5) 0.050(4) -0.003(4) 0.005(3) 0.004(3)
C130 0.030(4) 0.052(5) 0.058(5) 0.002(4) 0.007(3) 0.006(3)
C131 0.054(5) 0.044(5) 0.056(5) 0.006(4) -0.007(4) -0.008(4)
C132 0.029(3) 0.056(5) 0.038(4) -0.010(3) 0.010(3) -0.007(3)
C133 0.034(4) 0.061(6) 0.056(5) -0.010(4) -0.001(3) -0.012(3)
C134 0.056(5) 0.061(6) 0.072(6) 0.016(5) 0.014(4) -0.020(4)
C135 0.065(5) 0.052(6) 0.043(4) -0.005(4) 0.016(4) -0.008(4)
C136 0.045(4) 0.055(5) 0.035(4) 0.006(3) 0.014(3) -0.002(3)
C137 0.121(9) 0.056(7) 0.058(6) -0.005(5) 0.042(6) -0.022(6)
C138 0.043(4) 0.046(5) 0.057(5) -0.013(4) 0.024(4) -0.009(3)
C139 0.061(5) 0.039(5) 0.053(5) -0.012(4) 0.023(4) -0.014(4)
C140 0.043(4) 0.051(6) 0.094(7) -0.021(5) 0.021(4) 0.008(4)
C141 0.028(3) 0.044(5) 0.041(4) 0.003(3) 0.016(3) 0.002(3)
C142 0.044(4) 0.055(5) 0.042(4) 0.001(4) 0.001(3) 0.017(3)
C143 0.119(10) 0.064(7) 0.065(6) 0.010(5) -0.041(6) 0.013(6)
C144 0.044(5) 0.088(8) 0.053(5) -0.023(5) -0.013(4) 0.018(4)
C145 0.034(4) 0.124(10) 0.049(5) 0.002(5) 0.003(4) 0.022(5)
C146 0.021(3) 0.052(5) 0.043(4) 0.004(3) -0.003(3) -0.005(3)
C147 0.054(5) 0.036(5) 0.073(6) 0.011(4) -0.024(4) -0.008(4)
C148 0.066(6) 0.072(7) 0.068(6) 0.024(5) 0.018(5) 0.029(5)
C149 0.047(5) 0.098(9) 0.138(11) 0.072(8) 0.046(6) 0.029(5)
C150 0.09(2) 0.027(11) 0.048(12) 0.000(8) 0.005(12) -0.021(11)
C15B 0.060(15) 0.052(12) 0.09(2) -0.015(11) -0.039(14) 0.001(9)
C151 0.019(3) 0.052(5) 0.047(4) -0.007(3) 0.009(3) 0.004(3)
C152 0.042(4) 0.048(5) 0.058(5) -0.009(4) 0.002(4) -0.006(3)
C153 0.033(4) 0.068(6) 0.056(5) -0.020(5) -0.011(3) 0.001(4)
C154 0.042(4) 0.090(8) 0.035(4) -0.011(4) -0.010(3) 0.020(4)
C155 0.029(3) 0.063(6) 0.043(4) -0.001(4) -0.001(3) 0.018(3)
C156 0.030(3) 0.053(5) 0.034(4) -0.009(3) -0.003(3) 0.011(3)
C157 0.022(3) 0.043(4) 0.032(3) 0.003(3) 0.004(2) 0.002(3)
C158 0.021(3) 0.051(5) 0.037(4) 0.002(3) -0.001(3) 0.003(3)
C159 0.019(3) 0.077(7) 0.056(5) 0.012(4) 0.007(3) 0.006(3)
C160 0.025(3) 0.069(6) 0.052(5) 0.004(4) -0.001(3) -0.013(3)
C161 0.028(3) 0.049(5) 0.041(4) 0.001(3) 0.005(3) -0.013(3)
C162 0.021(3) 0.052(5) 0.033(3) -0.003(3) 0.002(2) -0.004(3)
C163 0.019(3) 0.032(4) 0.049(4) 0.003(3) 0.002(3) -0.003(2)
C164 0.026(3) 0.044(5) 0.047(4) -0.005(3) 0.009(3) -0.002(3)
C165 0.053(5) 0.045(5) 0.052(5) -0.003(4) 0.030(4) -0.006(4)
C166 0.055(5) 0.044(5) 0.089(7) 0.016(5) 0.051(5) 0.012(4)
C167 0.033(4) 0.060(6) 0.082(7) 0.035(5) 0.026(4) 0.014(4)
C168 0.021(3) 0.058(5) 0.050(4) 0.012(4) 0.008(3) -0.002(3)
C169 0.024(3) 0.043(4) 0.046(4) -0.005(3) 0.000(3) 0.000(3)
C170 0.029(3) 0.038(4) 0.059(5) -0.005(4) 0.009(3) -0.001(3)
C171 0.049(4) 0.042(5) 0.059(5) 0.003(4) 0.010(4) -0.005(3)
C172 0.060(5) 0.037(5) 0.080(6) -0.003(4) 0.009(5) -0.005(4)
C173 0.067(6) 0.040(5) 0.071(6) -0.018(4) 0.006(5) 0.008(4)
C174 0.052(5) 0.045(5) 0.051(5) -0.002(4) 0.009(4) 0.003(4)
N1 0.031(3) 0.039(4) 0.033(3) 0.001(3) 0.003(2) -0.006(2)
N2 0.027(3) 0.033(3) 0.042(3) 0.009(3) -0.002(2) 0.002(2)
N3 0.022(2) 0.037(3) 0.029(3) -0.003(2) 0.002(2) 0.001(2)
N4 0.025(3) 0.040(4) 0.029(3) 0.000(2) 0.007(2) -0.001(2)
N5 0.031(3) 0.037(4) 0.053(4) 0.007(3) -0.002(3) -0.004(2)
N6 0.035(3) 0.050(4) 0.037(3) -0.003(3) 0.005(3) 0.006(3)
Ni1 0.0233(5) 0.0343(7) 0.0286(5) -0.0012(5) 0.0010(4) -0.0024(4)
Ni2 0.0186(5) 0.0325(6) 0.0273(5) -0.0014(4) 0.0022(4) -0.0002(4)
Ni3 0.0221(5) 0.0407(7) 0.0419(6) 0.0021(5) 0.0064(4) 0.0004(4)
P1 0.0238(7) 0.0347(10) 0.0273(8) -0.0001(7) 0.0002(6) -0.0028(6)
P2 0.0232(7) 0.0366(10) 0.0279(8) -0.0002(7) 0.0040(6) -0.0035(6)
P3 0.0209(7) 0.0321(9) 0.0291(8) -0.0022(7) 0.0007(6) 0.0005(6)
P4 0.0173(7) 0.0334(9) 0.0275(8) -0.0004(6) 0.0016(5) -0.0001(6)
P5 0.0214(7) 0.0420(11) 0.0362(9) 0.0002(7) 0.0047(6) -0.0007(6)
P6 0.0323(9) 0.0394(11) 0.0441(10) -0.0031(8) 0.0164(7) -0.0033(7)

loop_
_atom_type_symbol
_atom_type_description
_atom_type_scat_dispersion_real
_atom_type_scat_dispersion_imag
_atom_type_scat_source
C C 0.0181 0.0091 'International Tables Vol C Tables 4.2.6.8 and 6.1.1.4'
H H 0.0000 0.0000 'International Tables Vol C Tables 4.2.6.8 and 6.1.1.4'
B B 0.0090 0.0039 'International Tables Vol C Tables 4.2.6.8 and 6.1.1.4'
N N 0.0311 0.0180 'International Tables Vol C Tables 4.2.6.8 and 6.1.1.4'
P P 0.2955 0.4335 'International Tables Vol C Tables 4.2.6.8 and 6.1.1.4'
Ni Ni -3.0029 0.5091 'International Tables Vol C Tables 4.2.6.8 and 6.1.1.4'
Bi Bi -4.0111 8.9310 'International Tables Vol C Tables 4.2.6.8 and 6.1.1.4'

loop_
_geom_angle_atom_site_label_1
_geom_angle_atom_site_label_2
_geom_angle_atom_site_label_3
_geom_angle
_geom_angle_site_symmetry_1
_geom_angle_site_symmetry_3
_geom_angle_publ_flag
C35 B1 C53 112.0(6) . . ?
C35 B1 C41 106.3(5) . . ?
C53 B1 C41 111.3(6) . . ?
C35 B1 C47 106.7(6) . . ?
C53 B1 C47 108.3(5) . . ?
C41 B1 C47 112.3(6) . . ?
C105 B2 C99 113.3(5) . . ?
C105 B2 C93 112.2(6) . . ?
C99 B2 C93 106.1(5) . . ?
C105 B2 C111 105.5(5) . . ?
C99 B2 C111 109.4(6) . . ?
C93 B2 C111 110.5(5) . . ?
C169 B3 C157 110.7(6) . . ?
C169 B3 C151 111.5(6) . . ?
C157 B3 C151 109.2(5) . . ?
C169 B3 C163 110.0(6) . . ?
C157 B3 C163 108.6(6) . . ?
C151 B3 C163 106.7(5) . . ?
C1 Bi1 C7 95.2(2) . . ?
C1 Bi1 Ni1 96.99(17) . . ?
C7 Bi1 Ni1 93.29(17) . . ?
C65 Bi2 C59 93.6(2) . . ?
C65 Bi2 Ni2 96.53(16) . . ?
C59 Bi2 Ni2 94.63(16) . . ?
C117 Bi3 C123 99.0(3) . . ?
C117 Bi3 Ni3 97.77(17) . . ?
C123 Bi3 Ni3 92.89(18) . . ?
C2 C1 C6 121.0(6) . . ?
C2 C1 Bi1 118.2(5) . . ?
C6 C1 Bi1 120.2(5) . . ?
C1 C2 C3 119.7(6) . . ?
C1 C2 P1 118.3(5) . . ?
C3 C2 P1 122.0(5) . . ?
C4 C3 C2 119.0(6) . . ?
C4 C3 H3 120.5 . . ?
C2 C3 H3 120.5 . . ?
C3 C4 C5 120.5(6) . . ?
C3 C4 H4 119.7 . . ?
C5 C4 H4 119.7 . . ?
C6 C5 C4 120.3(7) . . ?
C6 C5 H5 119.8 . . ?
C4 C5 H5 119.8 . . ?
C5 C6 C1 119.4(6) . . ?
C5 C6 H6 120.3 . . ?
C1 C6 H6 120.3 . . ?
C12 C7 C8 120.2(6) . . ?
C12 C7 Bi1 122.4(5) . . ?
C8 C7 Bi1 117.4(5) . . ?
C9 C8 C7 118.7(7) . . ?
C9 C8 P2 125.7(6) . . ?
C7 C8 P2 115.5(5) . . ?
C8 C9 C10 120.6(7) . . ?
C8 C9 H9 119.7 . . ?
C10 C9 H9 119.7 . . ?
C11 C10 C9 120.2(7) . . ?
C11 C10 H10 119.9 . . ?
C9 C10 H10 119.9 . . ?
C10 C11 C12 119.5(7) . . ?
C10 C11 H11 120.2 . . ?
C12 C11 H11 120.2 . . ?
C7 C12 C11 120.7(6) . . ?
C7 C12 H12 119.7 . . ?
C11 C12 H12 119.7 . . ?
C14 C13 C15 110.8(6) . . ?
C14 C13 P1 108.4(4) . . ?
C15 C13 P1 116.8(5) . . ?
C14 C13 H13 106.8 . . ?
C15 C13 H13 106.8 . . ?
P1 C13 H13 106.8 . . ?
C13 C14 H14A 109.5 . . ?
C13 C14 H14B 109.5 . . ?
H14A C14 H14B 109.5 . . ?
C13 C14 H14C 109.5 . . ?
H14A C14 H14C 109.5 . . ?
H14B C14 H14C 109.5 . . ?
C13 C15 H15A 109.5 . . ?
C13 C15 H15B 109.5 . . ?
H15A C15 H15B 109.5 . . ?
C13 C15 H15C 109.5 . . ?
H15A C15 H15C 109.5 . . ?
H15B C15 H15C 109.5 . . ?
C18 C16 C17 110.7(6) . . ?
C18 C16 P1 109.3(5) . . ?
C17 C16 P1 112.4(5) . . ?
C18 C16 H16 108.1 . . ?
C17 C16 H16 108.1 . . ?
P1 C16 H16 108.1 . . ?
C16 C17 H17A 109.5 . . ?
C16 C17 H17B 109.5 . . ?
H17A C17 H17B 109.5 . . ?
C16 C17 H17C 109.5 . . ?
H17A C17 H17C 109.5 . . ?
H17B C17 H17C 109.5 . . ?
C16 C18 H18A 109.5 . . ?
C16 C18 H18B 109.5 . . ?
H18A C18 H18B 109.5 . . ?
C16 C18 H18C 109.5 . . ?
H18A C18 H18C 109.5 . . ?
H18B C18 H18C 109.5 . . ?
C21 C19 C20 111.4(6) . . ?
C21 C19 P2 117.4(5) . . ?
C20 C19 P2 110.6(5) . . ?
C21 C19 H19 105.5 . . ?
C20 C19 H19 105.5 . . ?
P2 C19 H19 105.5 . . ?
C19 C20 H20A 109.5 . . ?
C19 C20 H20B 109.5 . . ?
H20A C20 H20B 109.5 . . ?
C19 C20 H20C 109.5 . . ?
H20A C20 H20C 109.5 . . ?
H20B C20 H20C 109.5 . . ?
C19 C21 H21A 109.5 . . ?
C19 C21 H21B 109.5 . . ?
H21A C21 H21B 109.5 . . ?
C19 C21 H21C 109.5 . . ?
H21A C21 H21C 109.5 . . ?
H21B C21 H21C 109.5 . . ?
C24 C22 C23 110.5(6) . . ?
C24 C22 P2 110.3(5) . . ?
C23 C22 P2 111.9(5) . . ?
C24 C22 H22 108.0 . . ?
C23 C22 H22 108.0 . . ?
P2 C22 H22 108.0 . . ?
C22 C23 H23A 109.5 . . ?
C22 C23 H23B 109.5 . . ?
H23A C23 H23B 109.5 . . ?
C22 C23 H23C 109.5 . . ?
H23A C23 H23C 109.5 . . ?
H23B C23 H23C 109.5 . . ?
C22 C24 H24A 109.5 . . ?
C22 C24 H24B 109.5 . . ?
H24A C24 H24B 109.5 . . ?
C22 C24 H24C 109.5 . . ?
H24A C24 H24C 109.5 . . ?
H24B C24 H24C 109.5 . . ?
N1 C25 C27 108.9(6) . . ?
N1 C25 C28 107.5(6) . . ?
C27 C25 C28 111.6(7) . . ?
N1 C25 C29 107.6(6) . . ?
C27 C25 C29 111.2(6) . . ?
C28 C25 C29 110.0(7) . . ?
N1 C26 Ni1 170.9(6) . . ?
C25 C27 H27A 109.5 . . ?
C25 C27 H27B 109.5 . . ?
H27A C27 H27B 109.5 . . ?
C25 C27 H27C 109.5 . . ?
H27A C27 H27C 109.5 . . ?
H27B C27 H27C 109.5 . . ?
C25 C28 H28A 109.5 . . ?
C25 C28 H28B 109.5 . . ?
H28A C28 H28B 109.5 . . ?
C25 C28 H28C 109.5 . . ?
H28A C28 H28C 109.5 . . ?
H28B C28 H28C 109.5 . . ?
C25 C29 H29A 109.5 . . ?
C25 C29 H29B 109.5 . . ?
H29A C29 H29B 109.5 . . ?
C25 C29 H29C 109.5 . . ?
H29A C29 H29C 109.5 . . ?
H29B C29 H29C 109.5 . . ?
N2 C30 Ni1 178.3(6) . . ?
N2 C31 C33 108.0(6) . . ?
N2 C31 C32 106.0(7) . . ?
C33 C31 C32 112.2(8) . . ?
N2 C31 C34 104.9(7) . . ?
C33 C31 C34 111.3(9) . . ?
C32 C31 C34 113.9(9) . . ?
C31 C32 H32A 109.5 . . ?
C31 C32 H32B 109.5 . . ?
H32A C32 H32B 109.5 . . ?
C31 C32 H32C 109.5 . . ?
H32A C32 H32C 109.5 . . ?
H32B C32 H32C 109.5 . . ?
C31 C33 H33A 109.5 . . ?
C31 C33 H33B 109.5 . . ?
H33A C33 H33B 109.5 . . ?
C31 C33 H33C 109.5 . . ?
H33A C33 H33C 109.5 . . ?
H33B C33 H33C 109.5 . . ?
C31 C34 H34A 109.5 . . ?
C31 C34 H34B 109.5 . . ?
H34A C34 H34B 109.5 . . ?
C31 C34 H34C 109.5 . . ?
H34A C34 H34C 109.5 . . ?
H34B C34 H34C 109.5 . . ?
C36 C35 C40 115.3(7) . . ?
C36 C35 B1 125.3(6) . . ?
C40 C35 B1 119.3(6) . . ?
C37 C36 C35 122.6(7) . . ?
C37 C36 H36 118.7 . . ?
C35 C36 H36 118.7 . . ?
C38 C37 C36 120.4(7) . . ?
C38 C37 H37 119.8 . . ?
C36 C37 H37 119.8 . . ?
C39 C38 C37 118.8(7) . . ?
C39 C38 H38 120.6 . . ?
C37 C38 H38 120.6 . . ?
C38 C39 C40 120.4(7) . . ?
C38 C39 H39 119.8 . . ?
C40 C39 H39 119.8 . . ?
C39 C40 C35 122.6(7) . . ?
C39 C40 H40 118.7 . . ?
C35 C40 H40 118.7 . . ?
C46 C41 C42 115.3(6) . . ?
C46 C41 B1 125.8(6) . . ?
C42 C41 B1 118.7(6) . . ?
C43 C42 C41 123.4(7) . . ?
C43 C42 H42 118.3 . . ?
C41 C42 H42 118.3 . . ?
C42 C43 C44 119.1(7) . . ?
C42 C43 H43 120.5 . . ?
C44 C43 H43 120.5 . . ?
C45 C44 C43 118.9(7) . . ?
C45 C44 H44 120.6 . . ?
C43 C44 H44 120.6 . . ?
C44 C45 C46 121.4(7) . . ?
C44 C45 H45 119.3 . . ?
C46 C45 H45 119.3 . . ?
C41 C46 C45 121.9(7) . . ?
C41 C46 H46 119.0 . . ?
C45 C46 H46 119.0 . . ?
C48 C47 C52 114.7(6) . . ?
C48 C47 B1 122.3(6) . . ?
C52 C47 B1 123.0(6) . . ?
C47 C48 C49 123.2(7) . . ?
C47 C48 H48 118.4 . . ?
C49 C48 H48 118.4 . . ?
C50 C49 C48 119.6(7) . . ?
C50 C49 H49 120.2 . . ?
C48 C49 H49 120.2 . . ?
C51 C50 C49 118.7(7) . . ?
C51 C50 H50 120.6 . . ?
C49 C50 H50 120.6 . . ?
C52 C51 C50 120.4(7) . . ?
C52 C51 H51 119.8 . . ?
C50 C51 H51 119.8 . . ?
C51 C52 C47 123.3(7) . . ?
C51 C52 H52 118.3 . . ?
C47 C52 H52 118.3 . . ?
C58 C53 C54 116.0(7) . . ?
C58 C53 B1 120.3(7) . . ?
C54 C53 B1 123.6(6) . . ?
C55 C54 C53 121.0(7) . . ?
C55 C54 H54 119.5 . . ?
C53 C54 H54 119.5 . . ?
C56 C55 C54 121.8(8) . . ?
C56 C55 H55 119.1 . . ?
C54 C55 H55 119.1 . . ?
C55 C56 C57 118.3(8) . . ?
C55 C56 H56 120.8 . . ?
C57 C56 H56 120.8 . . ?
C56 C57 C58 120.5(8) . . ?
C56 C57 H57 119.8 . . ?
C58 C57 H57 119.8 . . ?
C57 C58 C53 122.3(8) . . ?
C57 C58 H58 118.9 . . ?
C53 C58 H58 118.9 . . ?
C60 C59 C64 120.9(6) . . ?
C60 C59 Bi2 118.4(4) . . ?
C64 C59 Bi2 120.2(5) . . ?
C59 C60 C61 118.9(6) . . ?
C59 C60 P3 116.2(5) . . ?
C61 C60 P3 124.7(5) . . ?
C62 C61 C60 119.9(6) . . ?
C62 C61 H61 120.1 . . ?
C60 C61 H61 120.1 . . ?
C63 C62 C61 120.1(6) . . ?
C63 C62 H62 120.0 . . ?
C61 C62 H62 120.0 . . ?
C64 C63 C62 120.5(6) . . ?
C64 C63 H63 119.7 . . ?
C62 C63 H63 119.7 . . ?
C63 C64 C59 119.6(6) . . ?
C63 C64 H64 120.2 . . ?
C59 C64 H64 120.2 . . ?
C66 C65 C70 121.3(6) . . ?
C66 C65 Bi2 119.2(4) . . ?
C70 C65 Bi2 119.5(5) . . ?
C65 C66 C67 118.4(6) . . ?
C65 C66 P4 117.0(5) . . ?
C67 C66 P4 124.5(5) . . ?
C68 C67 C66 120.7(6) . . ?
C68 C67 H67 119.6 . . ?
C66 C67 H67 119.6 . . ?
C67 C68 C69 120.0(6) . . ?
C67 C68 H68 120.0 . . ?
C69 C68 H68 120.0 . . ?
C70 C69 C68 119.6(6) . . ?
C70 C69 H69 120.2 . . ?
C68 C69 H69 120.2 . . ?
C69 C70 C65 120.0(6) . . ?
C69 C70 H70 120.0 . . ?
C65 C70 H70 120.0 . . ?
C73 C71 C72 110.1(6) . . ?
C73 C71 P3 119.1(5) . . ?
C72 C71 P3 110.1(5) . . ?
C73 C71 H71 105.5 . . ?
C72 C71 H71 105.5 . . ?
P3 C71 H71 105.5 . . ?
C71 C72 H72A 109.5 . . ?
C71 C72 H72B 109.5 . . ?
H72A C72 H72B 109.5 . . ?
C71 C72 H72C 109.5 . . ?
H72A C72 H72C 109.5 . . ?
H72B C72 H72C 109.5 . . ?
C71 C73 H73A 109.5 . . ?
C71 C73 H73B 109.5 . . ?
H73A C73 H73B 109.5 . . ?
C71 C73 H73C 109.5 . . ?
H73A C73 H73C 109.5 . . ?
H73B C73 H73C 109.5 . . ?
C76 C74 C75 110.9(5) . . ?
C76 C74 P3 111.4(5) . . ?
C75 C74 P3 111.2(5) . . ?
C76 C74 H74 107.7 . . ?
C75 C74 H74 107.7 . . ?
P3 C74 H74 107.7 . . ?
C74 C75 H75A 109.5 . . ?
C74 C75 H75B 109.5 . . ?
H75A C75 H75B 109.5 . . ?
C74 C75 H75C 109.5 . . ?
H75A C75 H75C 109.5 . . ?
H75B C75 H75C 109.5 . . ?
C74 C76 H76A 109.5 . . ?
C74 C76 H76B 109.5 . . ?
H76A C76 H76B 109.5 . . ?
C74 C76 H76C 109.5 . . ?
H76A C76 H76C 109.5 . . ?
H76B C76 H76C 109.5 . . ?
C78 C77 C79 110.7(5) . . ?
C78 C77 P4 117.5(5) . . ?
C79 C77 P4 109.6(5) . . ?
C78 C77 H77 106.1 . . ?
C79 C77 H77 106.1 . . ?
P4 C77 H77 106.1 . . ?
C77 C78 H78A 109.5 . . ?
C77 C78 H78B 109.5 . . ?
H78A C78 H78B 109.5 . . ?
C77 C78 H78C 109.5 . . ?
H78A C78 H78C 109.5 . . ?
H78B C78 H78C 109.5 . . ?
C77 C79 H79A 109.5 . . ?
C77 C79 H79B 109.5 . . ?
H79A C79 H79B 109.5 . . ?
C77 C79 H79C 109.5 . . ?
H79A C79 H79C 109.5 . . ?
H79B C79 H79C 109.5 . . ?
C82 C80 C81 110.6(5) . . ?
C82 C80 P4 111.3(5) . . ?
C81 C80 P4 110.6(5) . . ?
C82 C80 H80 108.1 . . ?
C81 C80 H80 108.1 . . ?
P4 C80 H80 108.1 . . ?
C80 C81 H81A 109.5 . . ?
C80 C81 H81B 109.5 . . ?
H81A C81 H81B 109.5 . . ?
C80 C81 H81C 109.5 . . ?
H81A C81 H81C 109.5 . . ?
H81B C81 H81C 109.5 . . ?
C80 C82 H82A 109.5 . . ?
C80 C82 H82B 109.5 . . ?
H82A C82 H82B 109.5 . . ?
C80 C82 H82C 109.5 . . ?
H82A C82 H82C 109.5 . . ?
H82B C82 H82C 109.5 . . ?
N3 C83 Ni2 176.5(6) . . ?
N3 C84 C86 106.6(5) . . ?
N3 C84 C85 107.6(6) . . ?
C86 C84 C85 113.1(6) . . ?
N3 C84 C87 106.9(5) . . ?
C86 C84 C87 111.7(6) . . ?
C85 C84 C87 110.6(6) . . ?
C84 C85 H85A 109.5 . . ?
C84 C85 H85B 109.5 . . ?
H85A C85 H85B 109.5 . . ?
C84 C85 H85C 109.5 . . ?
H85A C85 H85C 109.5 . . ?
H85B C85 H85C 109.5 . . ?
C84 C86 H86A 109.5 . . ?
C84 C86 H86B 109.5 . . ?
H86A C86 H86B 109.5 . . ?
C84 C86 H86C 109.5 . . ?
H86A C86 H86C 109.5 . . ?
H86B C86 H86C 109.5 . . ?
C84 C87 H87A 109.5 . . ?
C84 C87 H87B 109.5 . . ?
H87A C87 H87B 109.5 . . ?
C84 C87 H87C 109.5 . . ?
H87A C87 H87C 109.5 . . ?
H87B C87 H87C 109.5 . . ?
N4 C88 Ni2 178.9(6) . . ?
N4 C89 C90 107.3(6) . . ?
N4 C89 C91 107.6(5) . . ?
C90 C89 C91 111.8(7) . . ?
N4 C89 C92 106.9(6) . . ?
C90 C89 C92 111.5(6) . . ?
C91 C89 C92 111.4(6) . . ?
C89 C90 H90A 109.5 . . ?
C89 C90 H90B 109.5 . . ?
H90A C90 H90B 109.5 . . ?
C89 C90 H90C 109.5 . . ?
H90A C90 H90C 109.5 . . ?
H90B C90 H90C 109.5 . . ?
C89 C91 H91A 109.5 . . ?
C89 C91 H91B 109.5 . . ?
H91A C91 H91B 109.5 . . ?
C89 C91 H91C 109.5 . . ?
H91A C91 H91C 109.5 . . ?
H91B C91 H91C 109.5 . . ?
C89 C92 H92A 109.5 . . ?
C89 C92 H92B 109.5 . . ?
H92A C92 H92B 109.5 . . ?
C89 C92 H92C 109.5 . . ?
H92A C92 H92C 109.5 . . ?
H92B C92 H92C 109.5 . . ?
C98 C93 C94 115.1(6) . . ?
C98 C93 B2 124.8(6) . . ?
C94 C93 B2 120.1(6) . . ?
C95 C94 C93 123.7(7) . . ?
C95 C94 H94 118.2 . . ?
C93 C94 H94 118.2 . . ?
C94 C95 C96 119.9(7) . . ?
C94 C95 H95 120.1 . . ?
C96 C95 H95 120.1 . . ?
C95 C96 C97 118.7(6) . . ?
C95 C96 H96 120.7 . . ?
C97 C96 H96 120.7 . . ?
C96 C97 C98 120.6(7) . . ?
C96 C97 H97 119.7 . . ?
C98 C97 H97 119.7 . . ?
C93 C98 C97 122.1(7) . . ?
C93 C98 H98 119.0 . . ?
C97 C98 H98 119.0 . . ?
C100 C99 C104 114.8(6) . . ?
C100 C99 B2 126.5(6) . . ?
C104 C99 B2 118.7(6) . . ?
C101 C100 C99 123.4(6) . . ?
C101 C100 H100 118.3 . . ?
C99 C100 H100 118.3 . . ?
C100 C101 C102 120.5(7) . . ?
C100 C101 H101 119.8 . . ?
C102 C101 H101 119.8 . . ?
C103 C102 C101 118.2(6) . . ?
C103 C102 H102 120.9 . . ?
C101 C102 H102 120.9 . . ?
C104 C103 C102 121.2(6) . . ?
C104 C103 H103 119.4 . . ?
C102 C103 H103 119.4 . . ?
C103 C104 C99 122.0(6) . . ?
C103 C104 H104 119.0 . . ?
C99 C104 H104 119.0 . . ?
C106 C105 C110 114.9(6) . . ?
C106 C105 B2 125.7(6) . . ?
C110 C105 B2 119.4(6) . . ?
C107 C106 C105 122.8(7) . . ?
C107 C106 H106 118.6 . . ?
C105 C106 H106 118.6 . . ?
C106 C107 C108 120.1(6) . . ?
C106 C107 H107 120.0 . . ?
C108 C107 H107 120.0 . . ?
C109 C108 C107 119.1(7) . . ?
C109 C108 H108 120.5 . . ?
C107 C108 H108 120.5 . . ?
C110 C109 C108 119.7(7) . . ?
C110 C109 H109 120.2 . . ?
C108 C109 H109 120.2 . . ?
C109 C110 C105 123.4(6) . . ?
C109 C110 H110 118.3 . . ?
C105 C110 H110 118.3 . . ?
C112 C111 C116 115.6(6) . . ?
C112 C111 B2 119.7(6) . . ?
C116 C111 B2 124.7(6) . . ?
C113 C112 C111 123.0(7) . . ?
C113 C112 H112 118.5 . . ?
C111 C112 H112 118.5 . . ?
C112 C113 C114 120.0(7) . . ?
C112 C113 H113 120.0 . . ?
C114 C113 H113 120.0 . . ?
C115 C114 C113 119.0(6) . . ?
C115 C114 H114 120.5 . . ?
C113 C114 H114 120.5 . . ?
C114 C115 C116 119.9(7) . . ?
C114 C115 H115 120.1 . . ?
C116 C115 H115 120.1 . . ?
C111 C116 C115 122.6(6) . . ?
C111 C116 H116 118.7 . . ?
C115 C116 H116 118.7 . . ?
C122 C117 C118 121.1(7) . . ?
C122 C117 Bi3 121.3(5) . . ?
C118 C117 Bi3 116.7(5) . . ?
C117 C118 C119 118.6(6) . . ?
C117 C118 P5 119.7(5) . . ?
C119 C118 P5 121.6(5) . . ?
C120 C119 C118 120.0(6) . . ?
C120 C119 H119 120.0 . . ?
C118 C119 H119 120.0 . . ?
C121 C120 C119 120.4(7) . . ?
C121 C120 H120 119.8 . . ?
C119 C120 H120 119.8 . . ?
C122 C121 C120 119.2(7) . . ?
C122 C121 H121 120.4 . . ?
C120 C121 H121 120.4 . . ?
C117 C122 C121 120.6(7) . . ?
C117 C122 H122 119.7 . . ?
C121 C122 H122 119.7 . . ?
C128 C123 C124 120.9(7) . . ?
C128 C123 Bi3 121.4(6) . . ?
C124 C123 Bi3 117.1(5) . . ?
C123 C124 C125 118.3(7) . . ?
C123 C124 P6 116.1(5) . . ?
C125 C124 P6 125.6(6) . . ?
C126 C125 C124 120.7(8) . . ?
C126 C125 H125 119.6 . . ?
C124 C125 H125 119.6 . . ?
C127 C126 C125 120.3(7) . . ?
C127 C126 H126 119.9 . . ?
C125 C126 H126 119.9 . . ?
C126 C127 C128 120.4(8) . . ?
C126 C127 H127 119.8 . . ?
C128 C127 H127 119.8 . . ?
C123 C128 C127 119.3(8) . . ?
C123 C128 H128 120.3 . . ?
C127 C128 H128 120.3 . . ?
C130 C129 C131 110.3(7) . . ?
C130 C129 P5 116.0(6) . . ?
C131 C129 P5 108.6(5) . . ?
C130 C129 H129 107.2 . . ?
C131 C129 H129 107.2 . . ?
P5 C129 H129 107.2 . . ?
C129 C130 H13A 109.5 . . ?
C129 C130 H13B 109.5 . . ?
H13A C130 H13B 109.5 . . ?
C129 C130 H13C 109.5 . . ?
H13A C130 H13C 109.5 . . ?
H13B C130 H13C 109.5 . . ?
C129 C131 H13D 109.5 . . ?
C129 C131 H13E 109.5 . . ?
H13D C131 H13E 109.5 . . ?
C129 C131 H13F 109.5 . . ?
H13D C131 H13F 109.5 . . ?
H13E C131 H13F 109.5 . . ?
C133 C132 C134 110.7(7) . . ?
C133 C132 P5 116.0(5) . . ?
C134 C132 P5 109.6(5) . . ?
C133 C132 H132 106.7 . . ?
C134 C132 H132 106.7 . . ?
P5 C132 H132 106.7 . . ?
C132 C133 H13G 109.5 . . ?
C132 C133 H13H 109.5 . . ?
H13G C133 H13H 109.5 . . ?
C132 C133 H13I 109.5 . . ?
H13G C133 H13I 109.5 . . ?
H13H C133 H13I 109.5 . . ?
C132 C134 H13J 109.5 . . ?
C132 C134 H13K 109.5 . . ?
H13J C134 H13K 109.5 . . ?
C132 C134 H13L 109.5 . . ?
H13J C134 H13L 109.5 . . ?
H13K C134 H13L 109.5 . . ?
C137 C135 C136 111.4(8) . . ?
C137 C135 P6 119.3(8) . . ?
C136 C135 P6 111.2(6) . . ?
C137 C135 H135 104.5 . . ?
C136 C135 H135 104.5 . . ?
P6 C135 H135 104.5 . . ?
C135 C136 H13M 109.5 . . ?
C135 C136 H13N 109.5 . . ?
H13M C136 H13N 109.5 . . ?
C135 C136 H13O 109.5 . . ?
H13M C136 H13O 109.5 . . ?
H13N C136 H13O 109.5 . . ?
C135 C137 H13P 109.5 . . ?
C135 C137 H13Q 109.5 . . ?
H13P C137 H13Q 109.5 . . ?
C135 C137 H13R 109.5 . . ?
H13P C137 H13R 109.5 . . ?
H13Q C137 H13R 109.5 . . ?
C140 C138 C139 111.1(8) . . ?
C140 C138 P6 113.7(6) . . ?
C139 C138 P6 110.2(5) . . ?
C140 C138 H138 107.2 . . ?
C139 C138 H138 107.2 . . ?
P6 C138 H138 107.2 . . ?
C138 C139 H13S 109.5 . . ?
C138 C139 H13T 109.5 . . ?
H13S C139 H13T 109.5 . . ?
C138 C139 H13U 109.5 . . ?
H13S C139 H13U 109.5 . . ?
H13T C139 H13U 109.5 . . ?
C138 C140 H14D 109.5 . . ?
C138 C140 H14E 109.5 . . ?
H14D C140 H14E 109.5 . . ?
C138 C140 H14F 109.5 . . ?
H14D C140 H14F 109.5 . . ?
H14E C140 H14F 109.5 . . ?
N6 C141 Ni3 176.3(6) . . ?
N6 C142 C145 107.6(6) . . ?
N6 C142 C144 107.4(6) . . ?
C145 C142 C144 113.6(8) . . ?
N6 C142 C143 106.7(7) . . ?
C145 C142 C143 110.9(9) . . ?
C144 C142 C143 110.4(8) . . ?
C142 C143 H14G 109.5 . . ?
C142 C143 H14H 109.5 . . ?
H14G C143 H14H 109.5 . . ?
C142 C143 H14I 109.5 . . ?
H14G C143 H14I 109.5 . . ?
H14H C143 H14I 109.5 . . ?
C142 C144 H14J 109.5 . . ?
C142 C144 H14K 109.5 . . ?
H14J C144 H14K 109.5 . . ?
C142 C144 H14L 109.5 . . ?
H14J C144 H14L 109.5 . . ?
H14K C144 H14L 109.5 . . ?
C142 C145 H14M 109.5 . . ?
C142 C145 H14N 109.5 . . ?
H14M C145 H14N 109.5 . . ?
C142 C145 H14O 109.5 . . ?
H14M C145 H14O 109.5 . . ?
H14N C145 H14O 109.5 . . ?
N5 C146 Ni3 174.3(6) . . ?
N5 C147 C150 104.4(11) . . ?
N5 C147 C148 107.5(7) . . ?
C150 C147 C148 131.4(17) . . ?
N5 C147 C149 106.5(8) . . ?
C150 C147 C149 95.7(14) . . ?
C148 C147 C149 108.8(7) . . ?
N5 C147 C15B 106.8(10) . . ?
C148 C147 C15B 97.9(13) . . ?
C149 C147 C15B 127.8(15) . . ?
C147 C148 H14P 109.5 . . ?
C147 C148 H14Q 109.5 . . ?
H14P C148 H14Q 109.5 . . ?
C147 C148 H14R 109.5 . . ?
H14P C148 H14R 109.5 . . ?
H14Q C148 H14R 109.5 . . ?
C147 C149 H14S 109.5 . . ?
C147 C149 H14T 109.5 . . ?
H14S C149 H14T 109.5 . . ?
C147 C149 H14U 109.5 . . ?
H14S C149 H14U 109.5 . . ?
H14T C149 H14U 109.5 . . ?
C147 C150 H15D 109.5 . . ?
C147 C150 H15E 109.5 . . ?
H15D C150 H15E 109.5 . . ?
C147 C150 H15F 109.5 . . ?
H15D C150 H15F 109.5 . . ?
H15E C150 H15F 109.5 . . ?
C147 C15B H15G 109.5 . . ?
C147 C15B H15H 109.5 . . ?
H15G C15B H15H 109.5 . . ?
C147 C15B H15I 109.5 . . ?
H15G C15B H15I 109.5 . . ?
H15H C15B H15I 109.5 . . ?
C156 C151 C152 116.4(7) . . ?
C156 C151 B3 120.7(6) . . ?
C152 C151 B3 122.7(7) . . ?
C151 C152 C153 121.8(9) . . ?
C151 C152 H152 119.1 . . ?
C153 C152 H152 119.1 . . ?
C154 C153 C152 120.0(8) . . ?
C154 C153 H153 120.0 . . ?
C152 C153 H153 120.0 . . ?
C153 C154 C155 119.5(8) . . ?
C153 C154 H154 120.2 . . ?
C155 C154 H154 120.2 . . ?
C154 C155 C156 120.1(9) . . ?
C154 C155 H155 120.0 . . ?
C156 C155 H155 120.0 . . ?
C151 C156 C155 122.2(7) . . ?
C151 C156 H156 118.9 . . ?
C155 C156 H156 118.9 . . ?
C162 C157 C158 115.1(6) . . ?
C162 C157 B3 121.2(6) . . ?
C158 C157 B3 123.7(7) . . ?
C157 C158 C159 121.6(8) . . ?
C157 C158 H158 119.2 . . ?
C159 C158 H158 119.2 . . ?
C160 C159 C158 120.4(7) . . ?
C160 C159 H159 119.8 . . ?
C158 C159 H159 119.8 . . ?
C161 C160 C159 118.8(7) . . ?
C161 C160 H160 120.6 . . ?
C159 C160 H160 120.6 . . ?
C160 C161 C162 120.2(8) . . ?
C160 C161 H161 119.9 . . ?
C162 C161 H161 119.9 . . ?
C161 C162 C157 124.0(7) . . ?
C161 C162 H162 118.0 . . ?
C157 C162 H162 118.0 . . ?
C168 C163 C164 115.7(7) . . ?
C168 C163 B3 121.5(6) . . ?
C164 C163 B3 122.6(6) . . ?
C165 C164 C163 122.9(7) . . ?
C165 C164 H164 118.6 . . ?
C163 C164 H164 118.6 . . ?
C166 C165 C164 119.3(8) . . ?
C166 C165 H165 120.3 . . ?
C164 C165 H165 120.3 . . ?
C167 C166 C165 119.2(8) . . ?
C167 C166 H166 120.4 . . ?
C165 C166 H166 120.4 . . ?
C166 C167 C168 121.5(8) . . ?
C166 C167 H167 119.3 . . ?
C168 C167 H167 119.3 . . ?
C163 C168 C167 121.4(8) . . ?
C163 C168 H168 119.3 . . ?
C167 C168 H168 119.3 . . ?
C170 C169 C174 114.3(7) . . ?
C170 C169 B3 123.9(6) . . ?
C174 C169 B3 121.8(7) . . ?
C171 C170 C169 123.5(7) . . ?
C171 C170 H170 118.2 . . ?
C169 C170 H170 118.2 . . ?
C170 C171 C172 120.3(8) . . ?
C170 C171 H171 119.8 . . ?
C172 C171 H171 119.8 . . ?
C171 C172 C173 117.9(8) . . ?
C171 C172 H172 121.0 . . ?
C173 C172 H172 121.0 . . ?
C174 C173 C172 120.5(8) . . ?
C174 C173 H173 119.8 . . ?
C172 C173 H173 119.8 . . ?
C173 C174 C169 123.4(8) . . ?
C173 C174 H174 118.3 . . ?
C169 C174 H174 118.3 . . ?
C26 N1 C25 170.4(7) . . ?
C30 N2 C31 175.4(7) . . ?
C83 N3 C84 172.3(7) . . ?
C88 N4 C89 175.2(7) . . ?
C146 N5 C147 172.5(7) . . ?
C141 N6 C142 177.5(8) . . ?
C26 Ni1 C30 91.8(3) . . ?
C26 Ni1 P2 94.9(2) . . ?
C30 Ni1 P2 115.4(2) . . ?
C26 Ni1 P1 96.6(2) . . ?
C30 Ni1 P1 114.7(2) . . ?
P2 Ni1 P1 128.06(8) . . ?
C26 Ni1 Bi1 176.2(2) . . ?
C30 Ni1 Bi1 85.2(2) . . ?
P2 Ni1 Bi1 84.16(5) . . ?
P1 Ni1 Bi1 86.88(5) . . ?
C83 Ni2 C88 96.7(3) . . ?
C83 Ni2 P4 95.2(2) . . ?
C88 Ni2 P4 114.0(2) . . ?
C83 Ni2 P3 92.5(2) . . ?
C88 Ni2 P3 113.0(2) . . ?
P4 Ni2 P3 130.94(7) . . ?
C83 Ni2 Bi2 177.3(2) . . ?
C88 Ni2 Bi2 84.61(19) . . ?
P4 Ni2 Bi2 86.33(5) . . ?
P3 Ni2 Bi2 84.80(5) . . ?
C141 Ni3 C146 99.3(3) . . ?
C141 Ni3 P5 94.8(2) . . ?
C146 Ni3 P5 112.8(2) . . ?
C141 Ni3 P6 93.5(2) . . ?
C146 Ni3 P6 112.4(2) . . ?
P5 Ni3 P6 131.81(9) . . ?
C141 Ni3 Bi3 176.5(2) . . ?
C146 Ni3 Bi3 83.1(2) . . ?
P5 Ni3 Bi3 86.50(6) . . ?
P6 Ni3 Bi3 83.23(6) . . ?
C2 P1 C13 103.6(3) . . ?
C2 P1 C16 102.1(3) . . ?
C13 P1 C16 105.8(3) . . ?
C2 P1 Ni1 118.4(2) . . ?
C13 P1 Ni1 111.7(2) . . ?
C16 P1 Ni1 113.8(2) . . ?
C8 P2 C19 108.3(3) . . ?
C8 P2 C22 103.5(3) . . ?
C19 P2 C22 100.6(3) . . ?
C8 P2 Ni1 114.3(2) . . ?
C19 P2 Ni1 113.4(2) . . ?
C22 P2 Ni1 115.4(2) . . ?
C60 P3 C71 108.3(3) . . ?
C60 P3 C74 101.4(3) . . ?
C71 P3 C74 102.5(3) . . ?
C60 P3 Ni2 116.4(2) . . ?
C71 P3 Ni2 113.2(2) . . ?
C74 P3 Ni2 113.7(2) . . ?
C66 P4 C80 101.8(3) . . ?
C66 P4 C77 105.7(3) . . ?
C80 P4 C77 104.2(3) . . ?
C66 P4 Ni2 117.8(2) . . ?
C80 P4 Ni2 111.5(2) . . ?
C77 P4 Ni2 114.3(2) . . ?
C118 P5 C132 100.3(3) . . ?
C118 P5 C129 98.7(3) . . ?
C132 P5 C129 105.2(3) . . ?
C118 P5 Ni3 118.3(2) . . ?
C132 P5 Ni3 113.6(2) . . ?
C129 P5 Ni3 118.2(3) . . ?
C124 P6 C135 107.3(4) . . ?
C124 P6 C138 102.7(3) . . ?
C135 P6 C138 102.1(4) . . ?
C124 P6 Ni3 114.9(2) . . ?
C135 P6 Ni3 114.2(3) . . ?
C138 P6 Ni3 114.2(3) . . ?

loop_
_geom_bond_atom_site_label_1
_geom_bond_atom_site_label_2
_geom_bond_distance
_geom_bond_site_symmetry_2
_geom_bond_publ_flag
B1 C35 1.647(11) . ?
B1 C53 1.650(11) . ?
B1 C41 1.656(10) . ?
B1 C47 1.658(10) . ?
B2 C105 1.633(11) . ?
B2 C99 1.639(10) . ?
B2 C93 1.646(10) . ?
B2 C111 1.663(9) . ?
B3 C169 1.643(11) . ?
B3 C157 1.647(9) . ?
B3 C151 1.661(11) . ?
B3 C163 1.664(10) . ?
Bi1 C1 2.249(6) . ?
Bi1 C7 2.276(6) . ?
Bi1 Ni1 2.6183(11) . ?
Bi2 C65 2.253(6) . ?
Bi2 C59 2.260(6) . ?
Bi2 Ni2 2.5939(10) . ?
Bi3 C117 2.256(7) . ?
Bi3 C123 2.260(7) . ?
Bi3 Ni3 2.6283(11) . ?
C1 C2 1.379(9) . ?
C1 C6 1.393(9) . ?
C2 C3 1.415(9) . ?
C2 P1 1.841(7) . ?
C3 C4 1.388(10) . ?
C3 H3 0.9500 . ?
C4 C5 1.394(10) . ?
C4 H4 0.9500 . ?
C5 C6 1.383(10) . ?
C5 H5 0.9500 . ?
C6 H6 0.9500 . ?
C7 C12 1.369(10) . ?
C7 C8 1.405(9) . ?
C8 C9 1.390(9) . ?
C8 P2 1.842(8) . ?
C9 C10 1.396(11) . ?
C9 H9 0.9500 . ?
C10 C11 1.368(10) . ?
C10 H10 0.9500 . ?
C11 C12 1.404(10) . ?
C11 H11 0.9500 . ?
C12 H12 0.9500 . ?
C13 C14 1.540(10) . ?
C13 C15 1.547(9) . ?
C13 P1 1.862(7) . ?
C13 H13 1.0000 . ?
C14 H14A 0.9800 . ?
C14 H14B 0.9800 . ?
C14 H14C 0.9800 . ?
C15 H15A 0.9800 . ?
C15 H15B 0.9800 . ?
C15 H15C 0.9800 . ?
C16 C18 1.512(9) . ?
C16 C17 1.524(10) . ?
C16 P1 1.866(7) . ?
C16 H16 1.0000 . ?
C17 H17A 0.9800 . ?
C17 H17B 0.9800 . ?
C17 H17C 0.9800 . ?
C18 H18A 0.9800 . ?
C18 H18B 0.9800 . ?
C18 H18C 0.9800 . ?
C19 C21 1.527(10) . ?
C19 C20 1.531(10) . ?
C19 P2 1.863(7) . ?
C19 H19 1.0000 . ?
C20 H20A 0.9800 . ?
C20 H20B 0.9800 . ?
C20 H20C 0.9800 . ?
C21 H21A 0.9800 . ?
C21 H21B 0.9800 . ?
C21 H21C 0.9800 . ?
C22 C24 1.515(10) . ?
C22 C23 1.543(9) . ?
C22 P2 1.880(7) . ?
C22 H22 1.0000 . ?
C23 H23A 0.9800 . ?
C23 H23B 0.9800 . ?
C23 H23C 0.9800 . ?
C24 H24A 0.9800 . ?
C24 H24B 0.9800 . ?
C24 H24C 0.9800 . ?
C25 N1 1.456(9) . ?
C25 C27 1.511(10) . ?
C25 C28 1.524(11) . ?
C25 C29 1.532(11) . ?
C26 N1 1.156(9) . ?
C26 Ni1 1.862(7) . ?
C27 H27A 0.9800 . ?
C27 H27B 0.9800 . ?
C27 H27C 0.9800 . ?
C28 H28A 0.9800 . ?
C28 H28B 0.9800 . ?
C28 H28C 0.9800 . ?
C29 H29A 0.9800 . ?
C29 H29B 0.9800 . ?
C29 H29C 0.9800 . ?
C30 N2 1.142(9) . ?
C30 Ni1 1.898(7) . ?
C31 N2 1.467(8) . ?
C31 C33 1.501(13) . ?
C31 C32 1.506(14) . ?
C31 C34 1.531(13) . ?
C32 H32A 0.9800 . ?
C32 H32B 0.9800 . ?
C32 H32C 0.9800 . ?
C33 H33A 0.9800 . ?
C33 H33B 0.9800 . ?
C33 H33C 0.9800 . ?
C34 H34A 0.9800 . ?
C34 H34B 0.9800 . ?
C34 H34C 0.9800 . ?
C35 C36 1.399(10) . ?
C35 C40 1.414(10) . ?
C36 C37 1.394(10) . ?
C36 H36 0.9500 . ?
C37 C38 1.391(11) . ?
C37 H37 0.9500 . ?
C38 C39 1.384(10) . ?
C38 H38 0.9500 . ?
C39 C40 1.390(10) . ?
C39 H39 0.9500 . ?
C40 H40 0.9500 . ?
C41 C46 1.382(10) . ?
C41 C42 1.409(9) . ?
C42 C43 1.384(10) . ?
C42 H42 0.9500 . ?
C43 C44 1.391(11) . ?
C43 H43 0.9500 . ?
C44 C45 1.365(12) . ?
C44 H44 0.9500 . ?
C45 C46 1.393(10) . ?
C45 H45 0.9500 . ?
C46 H46 0.9500 . ?
C47 C48 1.392(10) . ?
C47 C52 1.400(10) . ?
C48 C49 1.402(11) . ?
C48 H48 0.9500 . ?
C49 C50 1.383(11) . ?
C49 H49 0.9500 . ?
C50 C51 1.382(10) . ?
C50 H50 0.9500 . ?
C51 C52 1.379(10) . ?
C51 H51 0.9500 . ?
C52 H52 0.9500 . ?
C53 C58 1.398(11) . ?
C53 C54 1.403(11) . ?
C54 C55 1.389(12) . ?
C54 H54 0.9500 . ?
C55 C56 1.371(13) . ?
C55 H55 0.9500 . ?
C56 C57 1.378(14) . ?
C56 H56 0.9500 . ?
C57 C58 1.390(12) . ?
C57 H57 0.9500 . ?
C58 H58 0.9500 . ?
C59 C60 1.377(9) . ?
C59 C64 1.397(8) . ?
C60 C61 1.399(10) . ?
C60 P3 1.833(6) . ?
C61 C62 1.394(9) . ?
C61 H61 0.9500 . ?
C62 C63 1.375(10) . ?
C62 H62 0.9500 . ?
C63 C64 1.371(10) . ?
C63 H63 0.9500 . ?
C64 H64 0.9500 . ?
C65 C66 1.381(9) . ?
C65 C70 1.391(9) . ?
C66 C67 1.405(9) . ?
C66 P4 1.840(6) . ?
C67 C68 1.375(9) . ?
C67 H67 0.9500 . ?
C68 C69 1.405(10) . ?
C68 H68 0.9500 . ?
C69 C70 1.376(10) . ?
C69 H69 0.9500 . ?
C70 H70 0.9500 . ?
C71 C73 1.527(10) . ?
C71 C72 1.541(9) . ?
C71 P3 1.865(6) . ?
C71 H71 1.0000 . ?
C72 H72A 0.9800 . ?
C72 H72B 0.9800 . ?
C72 H72C 0.9800 . ?
C73 H73A 0.9800 . ?
C73 H73B 0.9800 . ?
C73 H73C 0.9800 . ?
C74 C76 1.526(10) . ?
C74 C75 1.534(9) . ?
C74 P3 1.867(7) . ?
C74 H74 1.0000 . ?
C75 H75A 0.9800 . ?
C75 H75B 0.9800 . ?
C75 H75C 0.9800 . ?
C76 H76A 0.9800 . ?
C76 H76B 0.9800 . ?
C76 H76C 0.9800 . ?
C77 C78 1.530(10) . ?
C77 C79 1.541(9) . ?
C77 P4 1.869(6) . ?
C77 H77 1.0000 . ?
C78 H78A 0.9800 . ?
C78 H78B 0.9800 . ?
C78 H78C 0.9800 . ?
C79 H79A 0.9800 . ?
C79 H79B 0.9800 . ?
C79 H79C 0.9800 . ?
C80 C82 1.527(9) . ?
C80 C81 1.530(9) . ?
C80 P4 1.860(7) . ?
C80 H80 1.0000 . ?
C81 H81A 0.9800 . ?
C81 H81B 0.9800 . ?
C81 H81C 0.9800 . ?
C82 H82A 0.9800 . ?
C82 H82B 0.9800 . ?
C82 H82C 0.9800 . ?
C83 N3 1.151(8) . ?
C83 Ni2 1.872(7) . ?
C84 N3 1.469(8) . ?
C84 C86 1.524(10) . ?
C84 C85 1.528(10) . ?
C84 C87 1.530(9) . ?
C85 H85A 0.9800 . ?
C85 H85B 0.9800 . ?
C85 H85C 0.9800 . ?
C86 H86A 0.9800 . ?
C86 H86B 0.9800 . ?
C86 H86C 0.9800 . ?
C87 H87A 0.9800 . ?
C87 H87B 0.9800 . ?
C87 H87C 0.9800 . ?
C88 N4 1.173(9) . ?
C88 Ni2 1.894(7) . ?
C89 N4 1.457(8) . ?
C89 C90 1.514(10) . ?
C89 C91 1.522(10) . ?
C89 C92 1.527(11) . ?
C90 H90A 0.9800 . ?
C90 H90B 0.9800 . ?
C90 H90C 0.9800 . ?
C91 H91A 0.9800 . ?
C91 H91B 0.9800 . ?
C91 H91C 0.9800 . ?
C92 H92A 0.9800 . ?
C92 H92B 0.9800 . ?
C92 H92C 0.9800 . ?
C93 C98 1.395(10) . ?
C93 C94 1.410(10) . ?
C94 C95 1.373(10) . ?
C94 H94 0.9500 . ?
C95 C96 1.383(11) . ?
C95 H95 0.9500 . ?
C96 C97 1.390(11) . ?
C96 H96 0.9500 . ?
C97 C98 1.395(9) . ?
C97 H97 0.9500 . ?
C98 H98 0.9500 . ?
C99 C100 1.396(10) . ?
C99 C104 1.430(9) . ?
C100 C101 1.384(10) . ?
C100 H100 0.9500 . ?
C101 C102 1.392(10) . ?
C101 H101 0.9500 . ?
C102 C103 1.386(11) . ?
C102 H102 0.9500 . ?
C103 C104 1.384(9) . ?
C103 H103 0.9500 . ?
C104 H104 0.9500 . ?
C105 C106 1.404(9) . ?
C105 C110 1.409(9) . ?
C106 C107 1.390(10) . ?
C106 H106 0.9500 . ?
C107 C108 1.394(10) . ?
C107 H107 0.9500 . ?
C108 C109 1.388(10) . ?
C108 H108 0.9500 . ?
C109 C110 1.387(11) . ?
C109 H109 0.9500 . ?
C110 H110 0.9500 . ?
C111 C112 1.395(9) . ?
C111 C116 1.398(10) . ?
C112 C113 1.390(9) . ?
C112 H112 0.9500 . ?
C113 C114 1.392(11) . ?
C113 H113 0.9500 . ?
C114 C115 1.385(10) . ?
C114 H114 0.9500 . ?
C115 C116 1.402(9) . ?
C115 H115 0.9500 . ?
C116 H116 0.9500 . ?
C117 C122 1.371(10) . ?
C117 C118 1.388(9) . ?
C118 C119 1.394(10) . ?
C118 P5 1.837(7) . ?
C119 C120 1.391(10) . ?
C119 H119 0.9500 . ?
C120 C121 1.388(11) . ?
C120 H120 0.9500 . ?
C121 C122 1.379(12) . ?
C121 H121 0.9500 . ?
C122 H122 0.9500 . ?
C123 C128 1.384(10) . ?
C123 C124 1.392(11) . ?
C124 C125 1.402(10) . ?
C124 P6 1.833(8) . ?
C125 C126 1.381(12) . ?
C125 H125 0.9500 . ?
C126 C127 1.365(12) . ?
C126 H126 0.9500 . ?
C127 C128 1.399(11) . ?
C127 H127 0.9500 . ?
C128 H128 0.9500 . ?
C129 C130 1.514(11) . ?
C129 C131 1.534(11) . ?
C129 P5 1.878(8) . ?
C129 H129 1.0000 . ?
C130 H13A 0.9800 . ?
C130 H13B 0.9800 . ?
C130 H13C 0.9800 . ?
C131 H13D 0.9800 . ?
C131 H13E 0.9800 . ?
C131 H13F 0.9800 . ?
C132 C133 1.509(10) . ?
C132 C134 1.527(12) . ?
C132 P5 1.864(7) . ?
C132 H132 1.0000 . ?
C133 H13G 0.9800 . ?
C133 H13H 0.9800 . ?
C133 H13I 0.9800 . ?
C134 H13J 0.9800 . ?
C134 H13K 0.9800 . ?
C134 H13L 0.9800 . ?
C135 C137 1.510(12) . ?
C135 C136 1.543(12) . ?
C135 P6 1.847(9) . ?
C135 H135 1.0000 . ?
C136 H13M 0.9800 . ?
C136 H13N 0.9800 . ?
C136 H13O 0.9800 . ?
C137 H13P 0.9800 . ?
C137 H13Q 0.9800 . ?
C137 H13R 0.9800 . ?
C138 C140 1.509(13) . ?
C138 C139 1.538(11) . ?
C138 P6 1.869(8) . ?
C138 H138 1.0000 . ?
C139 H13S 0.9800 . ?
C139 H13T 0.9800 . ?
C139 H13U 0.9800 . ?
C140 H14D 0.9800 . ?
C140 H14E 0.9800 . ?
C140 H14F 0.9800 . ?
C141 N6 1.159(9) . ?
C141 Ni3 1.863(8) . ?
C142 N6 1.474(9) . ?
C142 C145 1.509(12) . ?
C142 C144 1.515(11) . ?
C142 C143 1.536(14) . ?
C143 H14G 0.9800 . ?
C143 H14H 0.9800 . ?
C143 H14I 0.9800 . ?
C144 H14J 0.9800 . ?
C144 H14K 0.9800 . ?
C144 H14L 0.9800 . ?
C145 H14M 0.9800 . ?
C145 H14N 0.9800 . ?
C145 H14O 0.9800 . ?
C146 N5 1.159(10) . ?
C146 Ni3 1.898(9) . ?
C147 N5 1.461(10) . ?
C147 C150 1.50(2) . ?
C147 C148 1.522(13) . ?
C147 C149 1.542(14) . ?
C147 C15B 1.63(3) . ?
C148 H14P 0.9800 . ?
C148 H14Q 0.9800 . ?
C148 H14R 0.9800 . ?
C149 H14S 0.9800 . ?
C149 H14T 0.9800 . ?
C149 H14U 0.9800 . ?
C150 H15D 0.9800 . ?
C150 H15E 0.9800 . ?
C150 H15F 0.9800 . ?
C15B H15G 0.9800 . ?
C15B H15H 0.9800 . ?
C15B H15I 0.9800 . ?
C151 C156 1.393(11) . ?
C151 C152 1.397(11) . ?
C152 C153 1.408(12) . ?
C152 H152 0.9500 . ?
C153 C154 1.375(14) . ?
C153 H153 0.9500 . ?
C154 C155 1.379(12) . ?
C154 H154 0.9500 . ?
C155 C156 1.400(10) . ?
C155 H155 0.9500 . ?
C156 H156 0.9500 . ?
C157 C162 1.392(10) . ?
C157 C158 1.405(9) . ?
C158 C159 1.410(10) . ?
C158 H158 0.9500 . ?
C159 C160 1.395(13) . ?
C159 H159 0.9500 . ?
C160 C161 1.367(11) . ?
C160 H160 0.9500 . ?
C161 C162 1.384(9) . ?
C161 H161 0.9500 . ?
C162 H162 0.9500 . ?
C163 C168 1.390(9) . ?
C163 C164 1.406(10) . ?
C164 C165 1.394(10) . ?
C164 H164 0.9500 . ?
C165 C166 1.385(13) . ?
C165 H165 0.9500 . ?
C166 C167 1.360(15) . ?
C166 H166 0.9500 . ?
C167 C168 1.402(12) . ?
C167 H167 0.9500 . ?
C168 H168 0.9500 . ?
C169 C170 1.395(11) . ?
C169 C174 1.418(11) . ?
C170 C171 1.393(12) . ?
C170 H170 0.9500 . ?
C171 C172 1.394(12) . ?
C171 H171 0.9500 . ?
C172 C173 1.400(14) . ?
C172 H172 0.9500 . ?
C173 C174 1.378(12) . ?
C173 H173 0.9500 . ?
C174 H174 0.9500 . ?
Ni1 P2 2.2370(19) . ?
Ni1 P1 2.2508(19) . ?
Ni2 P4 2.263(2) . ?
Ni2 P3 2.268(2) . ?
Ni3 P5 2.258(2) . ?
Ni3 P6 2.264(2) . ?

loop_
_geom_torsion_atom_site_label_1
_geom_torsion_atom_site_label_2
_geom_torsion_atom_site_label_3
_geom_torsion_atom_site_label_4
_geom_torsion
_geom_torsion_site_symmetry_1
_geom_torsion_site_symmetry_2
_geom_torsion_site_symmetry_3
_geom_torsion_site_symmetry_4
_geom_torsion_publ_flag
C6 C1 C2 C3 3.3(10) . . . . ?
Bi1 C1 C2 C3 -167.7(5) . . . . ?
C6 C1 C2 P1 -176.4(5) . . . . ?
Bi1 C1 C2 P1 12.7(7) . . . . ?
C1 C2 C3 C4 -3.3(9) . . . . ?
P1 C2 C3 C4 176.3(5) . . . . ?
C2 C3 C4 C5 1.6(10) . . . . ?
C3 C4 C5 C6 0.3(10) . . . . ?
C4 C5 C6 C1 -0.4(10) . . . . ?
C2 C1 C6 C5 -1.4(10) . . . . ?
Bi1 C1 C6 C5 169.4(5) . . . . ?
C12 C7 C8 C9 4.1(9) . . . . ?
Bi1 C7 C8 C9 -175.7(5) . . . . ?
C12 C7 C8 P2 -178.7(5) . . . . ?
Bi1 C7 C8 P2 1.4(6) . . . . ?
C7 C8 C9 C10 -1.0(10) . . . . ?
P2 C8 C9 C10 -177.8(5) . . . . ?
C8 C9 C10 C11 -2.3(10) . . . . ?
C9 C10 C11 C12 2.6(10) . . . . ?
C8 C7 C12 C11 -3.9(9) . . . . ?
Bi1 C7 C12 C11 175.9(5) . . . . ?
C10 C11 C12 C7 0.5(10) . . . . ?
C53 B1 C35 C36 21.2(9) . . . . ?
C41 B1 C35 C36 142.9(6) . . . . ?
C47 B1 C35 C36 -97.2(7) . . . . ?
C53 B1 C35 C40 -163.2(6) . . . . ?
C41 B1 C35 C40 -41.5(8) . . . . ?
C47 B1 C35 C40 78.5(7) . . . . ?
C40 C35 C36 C37 -2.5(9) . . . . ?
B1 C35 C36 C37 173.4(6) . . . . ?
C35 C36 C37 C38 0.6(10) . . . . ?
C36 C37 C38 C39 1.0(10) . . . . ?
C37 C38 C39 C40 -0.7(10) . . . . ?
C38 C39 C40 C35 -1.3(10) . . . . ?
C36 C35 C40 C39 2.8(9) . . . . ?
B1 C35 C40 C39 -173.3(6) . . . . ?
C35 B1 C41 C46 129.6(7) . . . . ?
C53 B1 C41 C46 -108.2(8) . . . . ?
C47 B1 C41 C46 13.3(10) . . . . ?
C35 B1 C41 C42 -45.8(8) . . . . ?
C53 B1 C41 C42 76.4(8) . . . . ?
C47 B1 C41 C42 -162.1(6) . . . . ?
C46 C41 C42 C43 0.0(11) . . . . ?
B1 C41 C42 C43 175.8(7) . . . . ?
C41 C42 C43 C44 -0.2(12) . . . . ?
C42 C43 C44 C45 0.6(12) . . . . ?
C43 C44 C45 C46 -0.8(13) . . . . ?
C42 C41 C46 C45 -0.1(11) . . . . ?
B1 C41 C46 C45 -175.6(7) . . . . ?
C44 C45 C46 C41 0.5(13) . . . . ?
C35 B1 C47 C48 176.3(6) . . . . ?
C53 B1 C47 C48 55.6(8) . . . . ?
C41 B1 C47 C48 -67.6(9) . . . . ?
C35 B1 C47 C52 -1.8(8) . . . . ?
C53 B1 C47 C52 -122.5(7) . . . . ?
C41 B1 C47 C52 114.2(7) . . . . ?
C52 C47 C48 C49 0.1(11) . . . . ?
B1 C47 C48 C49 -178.1(7) . . . . ?
C47 C48 C49 C50 1.1(12) . . . . ?
C48 C49 C50 C51 -1.9(11) . . . . ?
C49 C50 C51 C52 1.5(10) . . . . ?
C50 C51 C52 C47 -0.3(11) . . . . ?
C48 C47 C52 C51 -0.5(10) . . . . ?
B1 C47 C52 C51 177.7(6) . . . . ?
C35 B1 C53 C58 -81.5(8) . . . . ?
C41 B1 C53 C58 159.7(7) . . . . ?
C47 B1 C53 C58 35.8(9) . . . . ?
C35 B1 C53 C54 99.5(8) . . . . ?
C41 B1 C53 C54 -19.3(10) . . . . ?
C47 B1 C53 C54 -143.1(7) . . . . ?
C58 C53 C54 C55 2.6(11) . . . . ?
B1 C53 C54 C55 -178.4(7) . . . . ?
C53 C54 C55 C56 -1.2(13) . . . . ?
C54 C55 C56 C57 -0.5(13) . . . . ?
C55 C56 C57 C58 0.5(14) . . . . ?
C56 C57 C58 C53 1.1(14) . . . . ?
C54 C53 C58 C57 -2.6(12) . . . . ?
B1 C53 C58 C57 178.3(8) . . . . ?
C64 C59 C60 C61 -3.5(9) . . . . ?
Bi2 C59 C60 C61 167.8(5) . . . . ?
C64 C59 C60 P3 -178.5(5) . . . . ?
Bi2 C59 C60 P3 -7.1(7) . . . . ?
C59 C60 C61 C62 4.3(10) . . . . ?
P3 C60 C61 C62 178.8(5) . . . . ?
C60 C61 C62 C63 -2.2(10) . . . . ?
C61 C62 C63 C64 -0.7(10) . . . . ?
C62 C63 C64 C59 1.5(10) . . . . ?
C60 C59 C64 C63 0.7(10) . . . . ?
Bi2 C59 C64 C63 -170.6(5) . . . . ?
C70 C65 C66 C67 1.7(9) . . . . ?
Bi2 C65 C66 C67 -175.8(5) . . . . ?
C70 C65 C66 P4 179.0(5) . . . . ?
Bi2 C65 C66 P4 1.5(7) . . . . ?
C65 C66 C67 C68 -2.2(10) . . . . ?
P4 C66 C67 C68 -179.2(5) . . . . ?
C66 C67 C68 C69 1.3(10) . . . . ?
C67 C68 C69 C70 0.1(10) . . . . ?
C68 C69 C70 C65 -0.5(10) . . . . ?
C66 C65 C70 C69 -0.4(10) . . . . ?
Bi2 C65 C70 C69 177.1(5) . . . . ?
C105 B2 C93 C98 -6.6(8) . . . . ?
C99 B2 C93 C98 -130.9(6) . . . . ?
C111 B2 C93 C98 110.7(7) . . . . ?
C105 B2 C93 C94 170.4(5) . . . . ?
C99 B2 C93 C94 46.2(7) . . . . ?
C111 B2 C93 C94 -72.2(7) . . . . ?
C98 C93 C94 C95 -0.7(9) . . . . ?
B2 C93 C94 C95 -178.1(6) . . . . ?
C93 C94 C95 C96 0.0(10) . . . . ?
C94 C95 C96 C97 1.2(10) . . . . ?
C95 C96 C97 C98 -1.5(10) . . . . ?
C94 C93 C98 C97 0.4(9) . . . . ?
B2 C93 C98 C97 177.6(6) . . . . ?
C96 C97 C98 C93 0.7(10) . . . . ?
C105 B2 C99 C100 119.6(7) . . . . ?
C93 B2 C99 C100 -116.9(7) . . . . ?
C111 B2 C99 C100 2.2(9) . . . . ?
C105 B2 C99 C104 -62.8(8) . . . . ?
C93 B2 C99 C104 60.6(8) . . . . ?
C111 B2 C99 C104 179.8(6) . . . . ?
C104 C99 C100 C101 -0.3(10) . . . . ?
B2 C99 C100 C101 177.4(6) . . . . ?
C99 C100 C101 C102 0.1(11) . . . . ?
C100 C101 C102 C103 0.5(11) . . . . ?
C101 C102 C103 C104 -0.8(12) . . . . ?
C102 C103 C104 C99 0.5(12) . . . . ?
C100 C99 C104 C103 0.0(10) . . . . ?
B2 C99 C104 C103 -177.9(7) . . . . ?
C99 B2 C105 C106 5.3(9) . . . . ?
C93 B2 C105 C106 -114.8(6) . . . . ?
C111 B2 C105 C106 124.9(6) . . . . ?
C99 B2 C105 C110 -171.4(5) . . . . ?
C93 B2 C105 C110 68.5(7) . . . . ?
C111 B2 C105 C110 -51.8(7) . . . . ?
C110 C105 C106 C107 0.5(9) . . . . ?
B2 C105 C106 C107 -176.3(6) . . . . ?
C105 C106 C107 C108 -0.1(9) . . . . ?
C106 C107 C108 C109 -0.2(9) . . . . ?
C107 C108 C109 C110 0.2(10) . . . . ?
C108 C109 C110 C105 0.2(10) . . . . ?
C106 C105 C110 C109 -0.6(9) . . . . ?
B2 C105 C110 C109 176.5(6) . . . . ?
C105 B2 C111 C112 -51.6(8) . . . . ?
C99 B2 C111 C112 70.6(8) . . . . ?
C93 B2 C111 C112 -173.0(6) . . . . ?
C105 B2 C111 C116 128.6(7) . . . . ?
C99 B2 C111 C116 -109.2(7) . . . . ?
C93 B2 C111 C116 7.2(10) . . . . ?
C116 C111 C112 C113 -0.5(11) . . . . ?
B2 C111 C112 C113 179.7(7) . . . . ?
C111 C112 C113 C114 0.0(12) . . . . ?
C112 C113 C114 C115 1.4(11) . . . . ?
C113 C114 C115 C116 -2.3(11) . . . . ?
C112 C111 C116 C115 -0.5(11) . . . . ?
B2 C111 C116 C115 179.3(7) . . . . ?
C114 C115 C116 C111 1.9(12) . . . . ?
C122 C117 C118 C119 0.4(11) . . . . ?
Bi3 C117 C118 C119 -169.0(5) . . . . ?
C122 C117 C118 P5 -178.3(6) . . . . ?
Bi3 C117 C118 P5 12.4(8) . . . . ?
C117 C118 C119 C120 0.5(11) . . . . ?
P5 C118 C119 C120 179.1(6) . . . . ?
C118 C119 C120 C121 -1.1(12) . . . . ?
C119 C120 C121 C122 0.9(12) . . . . ?
C118 C117 C122 C121 -0.5(12) . . . . ?
Bi3 C117 C122 C121 168.3(6) . . . . ?
C120 C121 C122 C117 -0.1(12) . . . . ?
C128 C123 C124 C125 -1.0(11) . . . . ?
Bi3 C123 C124 C125 170.1(5) . . . . ?
C128 C123 C124 P6 179.6(6) . . . . ?
Bi3 C123 C124 P6 -9.3(7) . . . . ?
C123 C124 C125 C126 2.8(11) . . . . ?
P6 C124 C125 C126 -177.9(6) . . . . ?
C124 C125 C126 C127 -2.0(12) . . . . ?
C125 C126 C127 C128 -0.6(12) . . . . ?
C124 C123 C128 C127 -1.5(11) . . . . ?
Bi3 C123 C128 C127 -172.2(5) . . . . ?
C126 C127 C128 C123 2.3(12) . . . . ?
C169 B3 C151 C156 -164.3(6) . . . . ?
C157 B3 C151 C156 -41.7(8) . . . . ?
C163 B3 C151 C156 75.5(7) . . . . ?
C169 B3 C151 C152 21.2(9) . . . . ?
C157 B3 C151 C152 143.8(7) . . . . ?
C163 B3 C151 C152 -99.0(8) . . . . ?
C156 C151 C152 C153 1.1(11) . . . . ?
B3 C151 C152 C153 175.8(7) . . . . ?
C151 C152 C153 C154 -0.7(12) . . . . ?
C152 C153 C154 C155 0.4(12) . . . . ?
C153 C154 C155 C156 -0.4(11) . . . . ?
C152 C151 C156 C155 -1.1(10) . . . . ?
B3 C151 C156 C155 -175.9(6) . . . . ?
C154 C155 C156 C151 0.8(10) . . . . ?
C169 B3 C157 C162 -153.7(6) . . . . ?
C151 B3 C157 C162 83.2(8) . . . . ?
C163 B3 C157 C162 -32.8(9) . . . . ?
C169 B3 C157 C158 25.7(9) . . . . ?
C151 B3 C157 C158 -97.4(8) . . . . ?
C163 B3 C157 C158 146.6(6) . . . . ?
C162 C157 C158 C159 1.7(10) . . . . ?
B3 C157 C158 C159 -177.8(7) . . . . ?
C157 C158 C159 C160 0.2(11) . . . . ?
C158 C159 C160 C161 -1.7(12) . . . . ?
C159 C160 C161 C162 1.2(12) . . . . ?
C160 C161 C162 C157 0.8(11) . . . . ?
C158 C157 C162 C161 -2.2(10) . . . . ?
B3 C157 C162 C161 177.3(6) . . . . ?
C169 B3 C163 C168 -100.3(8) . . . . ?
C157 B3 C163 C168 138.5(7) . . . . ?
C151 B3 C163 C168 20.9(9) . . . . ?
C169 B3 C163 C164 83.5(8) . . . . ?
C157 B3 C163 C164 -37.8(9) . . . . ?
C151 B3 C163 C164 -155.3(7) . . . . ?
C168 C163 C164 C165 -1.0(11) . . . . ?
B3 C163 C164 C165 175.4(7) . . . . ?
C163 C164 C165 C166 0.4(12) . . . . ?
C164 C165 C166 C167 1.5(12) . . . . ?
C165 C166 C167 C168 -2.6(13) . . . . ?
C164 C163 C168 C167 -0.1(11) . . . . ?
B3 C163 C168 C167 -176.6(7) . . . . ?
C166 C167 C168 C163 2.0(13) . . . . ?
C157 B3 C169 C170 105.2(7) . . . . ?
C151 B3 C169 C170 -133.1(7) . . . . ?
C163 B3 C169 C170 -14.8(9) . . . . ?
C157 B3 C169 C174 -75.5(8) . . . . ?
C151 B3 C169 C174 46.2(8) . . . . ?
C163 B3 C169 C174 164.5(6) . . . . ?
C174 C169 C170 C171 0.1(11) . . . . ?
B3 C169 C170 C171 179.5(7) . . . . ?
C169 C170 C171 C172 -1.5(12) . . . . ?
C170 C171 C172 C173 1.4(13) . . . . ?
C171 C172 C173 C174 -0.1(14) . . . . ?
C172 C173 C174 C169 -1.3(14) . . . . ?
C170 C169 C174 C173 1.3(11) . . . . ?
B3 C169 C174 C173 -178.1(8) . . . . ?
C1 C2 P1 C13 116.3(5) . . . . ?
C3 C2 P1 C13 -63.3(6) . . . . ?
C1 C2 P1 C16 -133.9(5) . . . . ?
C3 C2 P1 C16 46.4(6) . . . . ?
C1 C2 P1 Ni1 -8.0(6) . . . . ?
C3 C2 P1 Ni1 172.3(4) . . . . ?
C14 C13 P1 C2 -55.1(5) . . . . ?
C15 C13 P1 C2 70.9(6) . . . . ?
C14 C13 P1 C16 -162.1(5) . . . . ?
C15 C13 P1 C16 -36.1(7) . . . . ?
C14 C13 P1 Ni1 73.5(5) . . . . ?
C15 C13 P1 Ni1 -160.5(5) . . . . ?
C18 C16 P1 C2 66.0(5) . . . . ?
C17 C16 P1 C2 -170.6(5) . . . . ?
C18 C16 P1 C13 174.1(5) . . . . ?
C17 C16 P1 C13 -62.5(6) . . . . ?
C18 C16 P1 Ni1 -62.8(5) . . . . ?
C17 C16 P1 Ni1 60.6(5) . . . . ?
C9 C8 P2 C19 17.7(7) . . . . ?
C7 C8 P2 C19 -159.2(5) . . . . ?
C9 C8 P2 C22 -88.4(6) . . . . ?
C7 C8 P2 C22 94.7(5) . . . . ?
C9 C8 P2 Ni1 145.2(5) . . . . ?
C7 C8 P2 Ni1 -31.7(5) . . . . ?
C21 C19 P2 C8 -70.2(7) . . . . ?
C20 C19 P2 C8 59.2(6) . . . . ?
C21 C19 P2 C22 38.0(7) . . . . ?
C20 C19 P2 C22 167.4(6) . . . . ?
C21 C19 P2 Ni1 161.8(5) . . . . ?
C20 C19 P2 Ni1 -68.9(6) . . . . ?
C24 C22 P2 C8 175.4(5) . . . . ?
C23 C22 P2 C8 -61.1(6) . . . . ?
C24 C22 P2 C19 63.5(5) . . . . ?
C23 C22 P2 C19 -173.0(5) . . . . ?
C24 C22 P2 Ni1 -58.9(5) . . . . ?
C23 C22 P2 Ni1 64.6(6) . . . . ?
C59 C60 P3 C71 -147.1(5) . . . . ?
C61 C60 P3 C71 38.3(7) . . . . ?
C59 C60 P3 C74 105.5(5) . . . . ?
C61 C60 P3 C74 -69.1(6) . . . . ?
C59 C60 P3 Ni2 -18.4(6) . . . . ?
C61 C60 P3 Ni2 167.0(5) . . . . ?
C73 C71 P3 C60 -60.6(6) . . . . ?
C72 C71 P3 C60 68.0(5) . . . . ?
C73 C71 P3 C74 46.1(6) . . . . ?
C72 C71 P3 C74 174.6(5) . . . . ?
C73 C71 P3 Ni2 168.9(4) . . . . ?
C72 C71 P3 Ni2 -62.5(5) . . . . ?
C76 C74 P3 C60 -62.4(5) . . . . ?
C75 C74 P3 C60 173.3(5) . . . . ?
C76 C74 P3 C71 -174.2(5) . . . . ?
C75 C74 P3 C71 61.5(6) . . . . ?
C76 C74 P3 Ni2 63.3(5) . . . . ?
C75 C74 P3 Ni2 -61.0(5) . . . . ?
C65 C66 P4 C80 -109.2(5) . . . . ?
C67 C66 P4 C80 67.9(6) . . . . ?
C65 C66 P4 C77 142.2(5) . . . . ?
C67 C66 P4 C77 -40.7(6) . . . . ?
C65 C66 P4 Ni2 13.0(6) . . . . ?
C67 C66 P4 Ni2 -169.9(5) . . . . ?
C82 C80 P4 C66 55.7(5) . . . . ?
C81 C80 P4 C66 179.1(5) . . . . ?
C82 C80 P4 C77 165.5(5) . . . . ?
C81 C80 P4 C77 -71.1(5) . . . . ?
C82 C80 P4 Ni2 -70.7(5) . . . . ?
C81 C80 P4 Ni2 52.7(5) . . . . ?
C78 C77 P4 C66 82.6(5) . . . . ?
C79 C77 P4 C66 -44.8(6) . . . . ?
C78 C77 P4 C80 -24.3(6) . . . . ?
C79 C77 P4 C80 -151.7(5) . . . . ?
C78 C77 P4 Ni2 -146.2(4) . . . . ?
C79 C77 P4 Ni2 86.4(5) . . . . ?
C117 C118 P5 C132 -133.7(6) . . . . ?
C119 C118 P5 C132 47.7(7) . . . . ?
C117 C118 P5 C129 119.1(6) . . . . ?
C119 C118 P5 C129 -59.6(7) . . . . ?
C117 C118 P5 Ni3 -9.7(7) . . . . ?
C119 C118 P5 Ni3 171.7(5) . . . . ?
C133 C132 P5 C118 -176.5(6) . . . . ?
C134 C132 P5 C118 57.3(6) . . . . ?
C133 C132 P5 C129 -74.5(7) . . . . ?
C134 C132 P5 C129 159.3(6) . . . . ?
C133 C132 P5 Ni3 56.3(7) . . . . ?
C134 C132 P5 Ni3 -69.9(6) . . . . ?
C130 C129 P5 C118 177.0(5) . . . . ?
C131 C129 P5 C118 -58.1(6) . . . . ?
C130 C129 P5 C132 73.8(6) . . . . ?
C131 C129 P5 C132 -161.4(5) . . . . ?
C130 C129 P5 Ni3 -54.2(6) . . . . ?
C131 C129 P5 Ni3 70.6(6) . . . . ?
C123 C124 P6 C135 -151.4(6) . . . . ?
C125 C124 P6 C135 29.3(7) . . . . ?
C123 C124 P6 C138 101.5(6) . . . . ?
C125 C124 P6 C138 -77.8(7) . . . . ?
C123 C124 P6 Ni3 -23.2(6) . . . . ?
C125 C124 P6 Ni3 157.5(6) . . . . ?
C137 C135 P6 C124 -79.4(8) . . . . ?
C136 C135 P6 C124 52.3(6) . . . . ?
C137 C135 P6 C138 28.1(8) . . . . ?
C136 C135 P6 C138 159.8(6) . . . . ?
C137 C135 P6 Ni3 152.0(7) . . . . ?
C136 C135 P6 Ni3 -76.3(6) . . . . ?
C140 C138 P6 C124 -56.5(7) . . . . ?
C139 C138 P6 C124 178.1(6) . . . . ?
C140 C138 P6 C135 -167.5(6) . . . . ?
C139 C138 P6 C135 67.1(7) . . . . ?
C140 C138 P6 Ni3 68.7(6) . . . . ?
C139 C138 P6 Ni3 -56.7(7) . . . . ?
